data_4130007
loop_
_publ_author_name
'Chatelain, Lucile'
'Scopelliti, Rosario'
'Mazzanti, Marinella'

_publ_section_title
;
 Synthesis and Structure of Nitride-Bridged Uranium(III) Complexes.
;
_journal_issue 6
_journal_name_full 'Journal of the American Chemical Society'
_journal_page_first 1784
_journal_page_last 1787
_journal_paper_doi 10.1021/jacs.5b12620
_journal_volume 138
_journal_year 2016
_chemical_formula_moiety 'C72 H162 Cs2 N O24 Si6 U2, 2(C4 H8 O)'
_chemical_formula_sum 'C80 H178 Cs2 N O26 Si6 U2'
_chemical_formula_weight 2480.65
_space_group_IT_number 14
_space_group_name_Hall '-P 2yn'
_space_group_name_H-M_alt 'P 1 21/n 1'
_symmetry_cell_setting monoclinic
_symmetry_space_group_name_Hall '-P 2yn'
_symmetry_space_group_name_H-M 'P 1 21/n 1'
_atom_sites_solution_hydrogens geom
_atom_sites_solution_primary direct
_atom_sites_solution_secondary difmap
_audit_creation_method SHELXL-97
_audit_update_record
;
2015-11-16 # Formatted by publCIF

;
_cell_angle_alpha 90.00
_cell_angle_beta 91.061(16)
_cell_angle_gamma 90.00
_cell_formula_units_Z 4
_cell_length_a 14.155(3)
_cell_length_b 29.331(7)
_cell_length_c 27.558(5)
_cell_measurement_reflns_used 238
_cell_measurement_temperature 120(2)
_cell_measurement_theta_max 22
_cell_measurement_theta_min 3
_cell_volume 11440(4)
_computing_cell_refinement 'Dirax/lsq (Duisenberg & Schreurs, 1989-2000)'
_computing_data_collection 'Collect (Bruker AXS BV, 1997-2004)'
_computing_data_reduction 'EvalCCD (Duisenberg & Schreurs, 1990-2000)'
_computing_molecular_graphics 'Bruker SHELXTL'
_computing_publication_material 'Bruker SHELXTL'
_computing_structure_refinement 'SHELXL-97 (Sheldrick, 1997)'
_computing_structure_solution 'SHELXS-97 (Sheldrick, 1990)'
_diffrn_ambient_temperature 120(2)
_diffrn_measured_fraction_theta_full 0.996
_diffrn_measured_fraction_theta_max 0.996
_diffrn_measurement_device_type 'Bruker APEX II CCD'
_diffrn_measurement_method 'phi and omega scans'
_diffrn_radiation_monochromator graphite
_diffrn_radiation_source 'fine-focus sealed tube'
_diffrn_radiation_type MoK\a
_diffrn_radiation_wavelength 0.71073
_diffrn_reflns_av_R_equivalents 0.0938
_diffrn_reflns_av_sigmaI/netI 0.0697
_diffrn_reflns_limit_h_max 18
_diffrn_reflns_limit_h_min -18
_diffrn_reflns_limit_k_max 38
_diffrn_reflns_limit_k_min -38
_diffrn_reflns_limit_l_max 35
_diffrn_reflns_limit_l_min -35
_diffrn_reflns_number 140023
_diffrn_reflns_theta_full 27.50
_diffrn_reflns_theta_max 27.50
_diffrn_reflns_theta_min 1.01
_exptl_absorpt_coefficient_mu 3.577
_exptl_absorpt_correction_T_max 0.7456
_exptl_absorpt_correction_T_min 0.3255
_exptl_absorpt_correction_type multi-scan
_exptl_absorpt_process_details 'SADABS 2008, Bruker AXS, 2008'
_exptl_crystal_colour red
_exptl_crystal_density_diffrn 1.440
_exptl_crystal_density_method 'not measured'
_exptl_crystal_description prism
_exptl_crystal_F_000 5004
_exptl_crystal_size_max 0.45
_exptl_crystal_size_mid 0.18
_exptl_crystal_size_min 0.13
_refine_diff_density_max 3.333
_refine_diff_density_min -2.808
_refine_diff_density_rms 0.232
_refine_ls_extinction_method none
_refine_ls_goodness_of_fit_ref 1.136
_refine_ls_hydrogen_treatment constr
_refine_ls_matrix_type full
_refine_ls_number_parameters 1109
_refine_ls_number_reflns 26201
_refine_ls_number_restraints 60
_refine_ls_restrained_S_all 1.135
_refine_ls_R_factor_all 0.1196
_refine_ls_R_factor_gt 0.0788
_refine_ls_shift/su_max 0.000
_refine_ls_shift/su_mean 0.000
_refine_ls_structure_factor_coef Fsqd
_refine_ls_weighting_details 'calc w=1/[\s^2^(Fo^2^)+(0.0000P)^2^+424.5709P] where P=(Fo^2^+2Fc^2^)/3'
_refine_ls_weighting_scheme calc
_refine_ls_wR_factor_gt 0.1712
_refine_ls_wR_factor_ref 0.1999
_reflns_number_gt 19994
_reflns_number_total 26201
_reflns_threshold_expression >2sigma(I)
_cod_data_source_file ja5b12620_si_004.cif
_cod_data_source_block 2
_cod_original_sg_symbol_H-M 'P 21/n'
_cod_database_code 4130007
_publcif_datablock.id {c2ae1e95-1915-4898-8f18-e5c3a18b6248}

_publcif_info_exptl_table_max_cols 4
_publcif_info_exptl_table_use_headnotes n

loop_
_symmetry_equiv_pos_as_xyz
'x, y, z'
'-x+1/2, y+1/2, -z+1/2'
'-x, -y, -z'
'x-1/2, -y-1/2, z-1/2'

loop_
_atom_site_label
_atom_site_type_symbol
_atom_site_fract_x
_atom_site_fract_y
_atom_site_fract_z
_atom_site_U_iso_or_equiv
_atom_site_adp_type
_atom_site_occupancy
_atom_site_symmetry_multiplicity
_atom_site_calc_flag
_atom_site_refinement_flags
U1 U 0.05422(4) 0.182553(13) 0.190204(17) 0.01910(10) Uani 1 1 d .
U2 U -0.05281(4) 0.106601(14) 0.304292(17) 0.01893(10) Uani 1 1 d .
Cs1 Cs -0.06095(6) 0.06741(3) 0.15936(3) 0.02798(18) Uani 1 1 d .
Cs2 Cs 0.11143(6) 0.20503(3) 0.33999(3) 0.02655(18) Uani 1 1 d .
Si1 Si 0.1857(3) 0.28570(11) 0.24028(14) 0.0231(7) Uani 1 1 d .
Si2 Si -0.1500(3) 0.19365(12) 0.09938(14) 0.0245(8) Uani 1 1 d .
Si3 Si 0.1752(3) 0.09982(12) 0.10537(14) 0.0231(7) Uani 1 1 d .
Si4 Si -0.1713(3) -0.00401(12) 0.26324(14) 0.0238(8) Uani 1 1 d .
Si5 Si 0.1923(3) 0.07924(11) 0.35112(14) 0.0221(7) Uani 1 1 d .
Si6 Si -0.1350(3) 0.18498(13) 0.40378(14) 0.0275(8) Uani 1 1 d .
O1 O 0.1275(6) 0.2390(3) 0.2333(3) 0.025(2) Uani 1 1 d .
O2 O 0.2320(7) 0.2838(3) 0.2954(3) 0.027(2) Uani 1 1 d .
O3 O 0.1205(7) 0.3315(3) 0.2327(4) 0.028(2) Uani 1 1 d .
O4 O 0.2752(7) 0.2924(3) 0.2040(4) 0.032(2) Uani 1 1 d .
O21 O -0.0669(7) 0.1933(3) 0.1395(3) 0.031(2) Uani 1 1 d .
O22 O -0.2447(7) 0.2210(3) 0.1171(4) 0.028(2) Uani 1 1 d .
O23 O -0.1223(6) 0.2169(3) 0.0481(3) 0.0242(19) Uani 1 1 d .
O24 O -0.1752(7) 0.1398(3) 0.0868(4) 0.029(2) Uani 1 1 d .
O41 O 0.1326(7) 0.1294(3) 0.1482(4) 0.029(2) Uani 1 1 d .
O42 O 0.1272(7) 0.1096(3) 0.0513(3) 0.026(2) Uani 1 1 d .
O43 O 0.1465(7) 0.0469(3) 0.1170(3) 0.025(2) Uani 1 1 d .
O44 O 0.2884(7) 0.1066(3) 0.0995(3) 0.027(2) Uani 1 1 d .
O61 O -0.1209(7) 0.0444(3) 0.2692(4) 0.029(2) Uani 1 1 d .
O62 O -0.1333(7) -0.0447(3) 0.2991(4) 0.032(2) Uani 1 1 d .
O63 O -0.1460(7) -0.0206(3) 0.2078(3) 0.026(2) Uani 1 1 d .
O64 O -0.2865(7) -0.0014(3) 0.2707(4) 0.027(2) Uani 1 1 d .
O81 O 0.0844(6) 0.0935(3) 0.3414(4) 0.027(2) Uani 1 1 d .
O82 O 0.2361(7) 0.0452(3) 0.3110(4) 0.029(2) Uani 1 1 d .
O83 O 0.2079(7) 0.0550(3) 0.4037(4) 0.032(2) Uani 1 1 d .
O84 O 0.2558(7) 0.1263(3) 0.3491(4) 0.028(2) Uani 1 1 d .
O101 O -0.1088(7) 0.1593(3) 0.3550(4) 0.033(2) Uani 1 1 d .
O102 O -0.0491(7) 0.2215(3) 0.4152(4) 0.031(2) Uani 1 1 d .
O103 O -0.1385(8) 0.1531(3) 0.4523(4) 0.035(2) Uani 1 1 d .
O104 O -0.2383(7) 0.2104(4) 0.4005(4) 0.033(2) Uani 1 1 d .
N1 N -0.0111(8) 0.1430(4) 0.2435(4) 0.031(3) Uani 1 1 d .
C1 C 0.3051(11) 0.3128(5) 0.3179(6) 0.035(4) Uani 1 1 d .
C2 C 0.2893(15) 0.3100(6) 0.3717(7) 0.058(6) Uani 1 1 d .
H2A H 0.2313 0.3265 0.3797 0.088 Uiso 1 1 calc R
H2B H 0.3431 0.3238 0.3892 0.088 Uiso 1 1 calc R
H2C H 0.2832 0.2780 0.3814 0.088 Uiso 1 1 calc R
C3 C 0.2944(12) 0.3616(4) 0.2999(7) 0.044(4) Uani 1 1 d .
H3A H 0.3011 0.3623 0.2646 0.065 Uiso 1 1 calc R
H3B H 0.3433 0.3807 0.3152 0.065 Uiso 1 1 calc R
H3C H 0.2319 0.3732 0.3084 0.065 Uiso 1 1 calc R
C4 C 0.4013(12) 0.2940(6) 0.3047(8) 0.054(5) Uani 1 1 d .
H4A H 0.4055 0.2619 0.3145 0.080 Uiso 1 1 calc R
H4B H 0.4510 0.3114 0.3216 0.080 Uiso 1 1 calc R
H4C H 0.4096 0.2964 0.2696 0.080 Uiso 1 1 calc R
C5 C 0.0256(11) 0.3422(5) 0.2450(7) 0.039(4) Uani 1 1 d .
C6 C -0.0034(15) 0.3192(8) 0.2912(10) 0.081(8) Uani 1 1 d .
H6A H -0.0058 0.2862 0.2861 0.121 Uiso 1 1 calc R
H6B H -0.0659 0.3302 0.3004 0.121 Uiso 1 1 calc R
H6C H 0.0426 0.3263 0.3171 0.121 Uiso 1 1 calc R
C7 C 0.0225(13) 0.3941(6) 0.2497(9) 0.057(5) Uani 1 1 d .
H7A H 0.0623 0.4037 0.2774 0.086 Uiso 1 1 calc R
H7B H -0.0427 0.4040 0.2549 0.086 Uiso 1 1 calc R
H7C H 0.0460 0.4081 0.2200 0.086 Uiso 1 1 calc R
C8 C -0.0366(14) 0.3295(7) 0.2017(10) 0.087(9) Uani 1 1 d .
H8A H -0.0083 0.3410 0.1719 0.130 Uiso 1 1 calc R
H8B H -0.0994 0.3430 0.2054 0.130 Uiso 1 1 calc R
H8C H -0.0424 0.2963 0.1998 0.130 Uiso 1 1 calc R
C9 C 0.2764(11) 0.3063(5) 0.1536(6) 0.034(3) Uani 1 1 d .
C10 C 0.2640(15) 0.3577(5) 0.1504(6) 0.051(5) Uani 1 1 d .
H10A H 0.2016 0.3661 0.1624 0.076 Uiso 1 1 calc R
H10B H 0.2693 0.3675 0.1166 0.076 Uiso 1 1 calc R
H10C H 0.3130 0.3727 0.1703 0.076 Uiso 1 1 calc R
C11 C 0.3758(13) 0.2925(6) 0.1368(7) 0.053(5) Uani 1 1 d .
H11A H 0.4236 0.3090 0.1561 0.079 Uiso 1 1 calc R
H11B H 0.3824 0.3002 0.1024 0.079 Uiso 1 1 calc R
H11C H 0.3846 0.2597 0.1414 0.079 Uiso 1 1 calc R
C12 C 0.2000(14) 0.2811(7) 0.1263(6) 0.051(5) Uani 1 1 d .
H12A H 0.2117 0.2482 0.1286 0.077 Uiso 1 1 calc R
H12B H 0.1999 0.2904 0.0921 0.077 Uiso 1 1 calc R
H12C H 0.1386 0.2882 0.1403 0.077 Uiso 1 1 calc R
C21 C -0.2933(12) 0.2216(5) 0.1620(6) 0.039(4) Uani 1 1 d .
C22 C -0.2915(14) 0.1747(6) 0.1853(6) 0.047(4) Uani 1 1 d .
H22A H -0.3124 0.1518 0.1615 0.071 Uiso 1 1 calc R
H22B H -0.3338 0.1744 0.2131 0.071 Uiso 1 1 calc R
H22C H -0.2270 0.1676 0.1965 0.071 Uiso 1 1 calc R
C23 C -0.2448(13) 0.2562(6) 0.1953(7) 0.048(4) Uani 1 1 d .
H23A H -0.2390 0.2853 0.1783 0.073 Uiso 1 1 calc R
H23B H -0.1817 0.2450 0.2046 0.073 Uiso 1 1 calc R
H23C H -0.2823 0.2603 0.2245 0.073 Uiso 1 1 calc R
C24 C -0.3943(13) 0.2359(7) 0.1500(8) 0.055(5) Uani 1 1 d .
H24A H -0.4240 0.2130 0.1287 0.083 Uiso 1 1 calc R
H24B H -0.3940 0.2655 0.1335 0.083 Uiso 1 1 calc R
H24C H -0.4299 0.2383 0.1800 0.083 Uiso 1 1 calc R
C25 C -0.1167(11) 0.2649(5) 0.0337(6) 0.033(3) Uani 1 1 d .
C26 C -0.0791(14) 0.2926(5) 0.0763(7) 0.050(5) Uani 1 1 d .
H26A H -0.1262 0.2932 0.1019 0.076 Uiso 1 1 calc R
H26B H -0.0660 0.3238 0.0657 0.076 Uiso 1 1 calc R
H26C H -0.0207 0.2786 0.0889 0.076 Uiso 1 1 calc R
C27 C -0.2116(11) 0.2805(6) 0.0167(7) 0.047(4) Uani 1 1 d .
H27A H -0.2560 0.2787 0.0435 0.070 Uiso 1 1 calc R
H27B H -0.2339 0.2610 -0.0101 0.070 Uiso 1 1 calc R
H27C H -0.2075 0.3121 0.0054 0.070 Uiso 1 1 calc R
C28 C -0.0434(12) 0.2665(6) -0.0067(7) 0.048(4) Uani 1 1 d .
H28A H -0.0680 0.2502 -0.0353 0.071 Uiso 1 1 calc R
H28B H 0.0153 0.2520 0.0047 0.071 Uiso 1 1 calc R
H28C H -0.0308 0.2983 -0.0153 0.071 Uiso 1 1 calc R
C29 C -0.2395(11) 0.1214(5) 0.0503(6) 0.035(3) Uani 1 1 d .
C30 C -0.3280(11) 0.1494(6) 0.0441(7) 0.041(4) Uani 1 1 d .
H30A H -0.3607 0.1510 0.0751 0.062 Uiso 1 1 calc R
H30B H -0.3696 0.1352 0.0196 0.062 Uiso 1 1 calc R
H30C H -0.3114 0.1803 0.0336 0.062 Uiso 1 1 calc R
C31 C -0.1880(13) 0.1187(6) 0.0024(6) 0.046(4) Uani 1 1 d .
H31A H -0.1292 0.1015 0.0070 0.069 Uiso 1 1 calc R
H31B H -0.1735 0.1496 -0.0089 0.069 Uiso 1 1 calc R
H31C H -0.2283 0.1033 -0.0219 0.069 Uiso 1 1 calc R
C32 C -0.2657(15) 0.0737(6) 0.0679(6) 0.049(5) Uani 1 1 d .
H32A H -0.2967 0.0760 0.0994 0.074 Uiso 1 1 calc R
H32B H -0.2083 0.0552 0.0715 0.074 Uiso 1 1 calc R
H32C H -0.3089 0.0593 0.0443 0.074 Uiso 1 1 calc R
C41 C 0.1485(11) 0.1425(4) 0.0151(5) 0.028(3) Uani 1 1 d .
C42 C 0.1663(11) 0.1893(5) 0.0388(5) 0.032(3) Uani 1 1 d .
H42A H 0.2203 0.1872 0.0615 0.048 Uiso 1 1 calc R
H42B H 0.1100 0.1987 0.0564 0.048 Uiso 1 1 calc R
H42C H 0.1799 0.2118 0.0136 0.048 Uiso 1 1 calc R
C43 C 0.0591(12) 0.1450(6) -0.0172(6) 0.042(4) Uani 1 1 d .
H43A H 0.0421 0.1143 -0.0284 0.063 Uiso 1 1 calc R
H43B H 0.0711 0.1646 -0.0452 0.063 Uiso 1 1 calc R
H43C H 0.0071 0.1578 0.0015 0.063 Uiso 1 1 calc R
C44 C 0.2333(11) 0.1268(5) -0.0130(5) 0.035(3) Uani 1 1 d .
H44A H 0.2216 0.0961 -0.0259 0.052 Uiso 1 1 calc R
H44B H 0.2892 0.1262 0.0086 0.052 Uiso 1 1 calc R
H44C H 0.2442 0.1479 -0.0399 0.052 Uiso 1 1 calc R
C45 C 0.1594(12) 0.0065(4) 0.0869(5) 0.033(3) Uani 1 1 d .
C46 C 0.0723(13) 0.0036(5) 0.0512(6) 0.044(4) Uani 1 1 d .
H46A H 0.0145 -0.0004 0.0697 0.067 Uiso 1 1 calc R
H46B H 0.0800 -0.0224 0.0292 0.067 Uiso 1 1 calc R
H46C H 0.0678 0.0317 0.0321 0.067 Uiso 1 1 calc R
C47 C 0.2488(12) 0.0089(6) 0.0578(6) 0.042(4) Uani 1 1 d .
H47A H 0.3035 0.0114 0.0800 0.064 Uiso 1 1 calc R
H47B H 0.2463 0.0356 0.0365 0.064 Uiso 1 1 calc R
H47C H 0.2547 -0.0188 0.0382 0.064 Uiso 1 1 calc R
C48 C 0.1611(14) -0.0332(5) 0.1214(6) 0.041(4) Uani 1 1 d .
H48A H 0.2139 -0.0296 0.1446 0.062 Uiso 1 1 calc R
H48B H 0.1689 -0.0616 0.1031 0.062 Uiso 1 1 calc R
H48C H 0.1016 -0.0342 0.1390 0.062 Uiso 1 1 calc R
C49 C 0.3648(11) 0.1104(6) 0.1353(5) 0.035(3) Uani 1 1 d .
C50 C 0.4564(12) 0.1013(7) 0.1068(7) 0.056(5) Uani 1 1 d .
H50A H 0.4565 0.0697 0.0952 0.085 Uiso 1 1 calc R
H50B H 0.5116 0.1064 0.1281 0.085 Uiso 1 1 calc R
H50C H 0.4590 0.1221 0.0789 0.085 Uiso 1 1 calc R
C51 C 0.3528(11) 0.0773(6) 0.1747(6) 0.044(4) Uani 1 1 d .
H51A H 0.2918 0.0823 0.1901 0.066 Uiso 1 1 calc R
H51B H 0.4039 0.0811 0.1989 0.066 Uiso 1 1 calc R
H51C H 0.3548 0.0463 0.1614 0.066 Uiso 1 1 calc R
C52 C 0.3692(16) 0.1594(6) 0.1543(7) 0.060(6) Uani 1 1 d .
H52A H 0.3119 0.1661 0.1724 0.090 Uiso 1 1 calc R
H52B H 0.3738 0.1805 0.1269 0.090 Uiso 1 1 calc R
H52C H 0.4247 0.1630 0.1757 0.090 Uiso 1 1 calc R
C61 C -0.1566(12) -0.0564(5) 0.3479(6) 0.037(4) Uani 1 1 d .
C62 C -0.168(2) -0.0135(7) 0.3780(7) 0.074(7) Uani 1 1 d .
H62A H -0.2245 0.0030 0.3672 0.110 Uiso 1 1 calc R
H62B H -0.1122 0.0061 0.3741 0.110 Uiso 1 1 calc R
H62C H -0.1735 -0.0218 0.4123 0.110 Uiso 1 1 calc R
C63 C -0.0759(13) -0.0852(8) 0.3681(8) 0.066(6) Uani 1 1 d .
H63A H -0.0715 -0.1135 0.3494 0.099 Uiso 1 1 calc R
H63B H -0.0877 -0.0925 0.4022 0.099 Uiso 1 1 calc R
H63C H -0.0165 -0.0683 0.3658 0.099 Uiso 1 1 calc R
C64 C -0.2480(13) -0.0838(6) 0.3477(8) 0.056(5) Uani 1 1 d .
H64A H -0.2380 -0.1131 0.3313 0.084 Uiso 1 1 calc R
H64B H -0.2977 -0.0667 0.3304 0.084 Uiso 1 1 calc R
H64C H -0.2671 -0.0894 0.3811 0.084 Uiso 1 1 calc R
C65 C -0.1594(10) -0.0654(5) 0.1853(6) 0.034(3) Uani 1 1 d .
C66 C -0.0787(13) -0.0961(5) 0.1996(8) 0.054(5) Uani 1 1 d .
H66A H -0.0196 -0.0834 0.1875 0.081 Uiso 1 1 calc R
H66B H -0.0891 -0.1264 0.1856 0.081 Uiso 1 1 calc R
H66C H -0.0747 -0.0984 0.2351 0.081 Uiso 1 1 calc R
C67 C -0.2540(11) -0.0868(5) 0.1992(7) 0.045(4) Uani 1 1 d .
H67A H -0.3054 -0.0655 0.1913 0.067 Uiso 1 1 calc R
H67B H -0.2534 -0.0932 0.2341 0.067 Uiso 1 1 calc R
H67C H -0.2635 -0.1152 0.1812 0.067 Uiso 1 1 calc R
C68 C -0.1584(16) -0.0567(6) 0.1321(7) 0.056(5) Uani 1 1 d .
H68A H -0.0977 -0.0430 0.1235 0.085 Uiso 1 1 calc R
H68B H -0.2098 -0.0357 0.1233 0.085 Uiso 1 1 calc R
H68C H -0.1669 -0.0855 0.1146 0.085 Uiso 1 1 calc R
C69 C -0.3527(10) 0.0334(4) 0.2582(6) 0.028(3) Uani 1 1 d .
C70 C -0.4495(11) 0.0121(5) 0.2617(7) 0.042(4) Uani 1 1 d .
H70A H -0.4586 -0.0100 0.2353 0.064 Uiso 1 1 calc R
H70B H -0.4979 0.0359 0.2590 0.064 Uiso 1 1 calc R
H70C H -0.4549 -0.0034 0.2930 0.064 Uiso 1 1 calc R
C71 C -0.3377(12) 0.0506(6) 0.2069(7) 0.047(4) Uani 1 1 d .
H71A H -0.3424 0.0251 0.1841 0.071 Uiso 1 1 calc R
H71B H -0.2749 0.0645 0.2050 0.071 Uiso 1 1 calc R
H71C H -0.3860 0.0734 0.1987 0.071 Uiso 1 1 calc R
C72 C -0.3447(12) 0.0714(6) 0.2957(8) 0.056(6) Uani 1 1 d .
H72A H -0.3564 0.0590 0.3281 0.085 Uiso 1 1 calc R
H72B H -0.3914 0.0952 0.2881 0.085 Uiso 1 1 calc R
H72C H -0.2810 0.0846 0.2951 0.085 Uiso 1 1 calc R
C81 C 0.1978(10) 0.0038(5) 0.2900(5) 0.029(3) Uani 1 1 d .
C82 C 0.1352(11) 0.0174(5) 0.2461(6) 0.038(4) Uani 1 1 d .
H82A H 0.1720 0.0360 0.2237 0.057 Uiso 1 1 calc R
H82B H 0.0809 0.0351 0.2572 0.057 Uiso 1 1 calc R
H82C H 0.1127 -0.0101 0.2294 0.057 Uiso 1 1 calc R
C83 C 0.1384(11) -0.0225(5) 0.3264(6) 0.037(4) Uani 1 1 d .
H83A H 0.1773 -0.0298 0.3551 0.055 Uiso 1 1 calc R
H83B H 0.1153 -0.0507 0.3114 0.055 Uiso 1 1 calc R
H83C H 0.0846 -0.0037 0.3360 0.055 Uiso 1 1 calc R
C84 C 0.2823(12) -0.0228(6) 0.2730(7) 0.046(4) Uani 1 1 d .
H84A H 0.3164 -0.0355 0.3011 0.069 Uiso 1 1 calc R
H84B H 0.3243 -0.0025 0.2551 0.069 Uiso 1 1 calc R
H84C H 0.2609 -0.0477 0.2517 0.069 Uiso 1 1 calc R
C85 C 0.1694(9) 0.0652(5) 0.4506(5) 0.028(3) Uani 1 1 d .
C86 C 0.0877(13) 0.0322(6) 0.4587(8) 0.053(5) Uani 1 1 d .
H86A H 0.0386 0.0370 0.4337 0.080 Uiso 1 1 calc R
H86B H 0.0612 0.0376 0.4908 0.080 Uiso 1 1 calc R
H86C H 0.1109 0.0008 0.4569 0.080 Uiso 1 1 calc R
C87 C 0.2479(13) 0.0579(8) 0.4872(6) 0.053(5) Uani 1 1 d .
H87A H 0.3011 0.0779 0.4797 0.080 Uiso 1 1 calc R
H87B H 0.2686 0.0260 0.4861 0.080 Uiso 1 1 calc R
H87C H 0.2253 0.0650 0.5197 0.080 Uiso 1 1 calc R
C88 C 0.1339(13) 0.1140(5) 0.4542(6) 0.042(4) Uani 1 1 d .
H88A H 0.1853 0.1351 0.4466 0.062 Uiso 1 1 calc R
H88B H 0.1123 0.1199 0.4872 0.062 Uiso 1 1 calc R
H88C H 0.0814 0.1186 0.4310 0.062 Uiso 1 1 calc R
C89 C 0.3565(10) 0.1328(5) 0.3484(6) 0.032(3) Uani 1 1 d .
C90 C 0.4128(11) 0.0918(6) 0.3674(9) 0.056(5) Uani 1 1 d .
H90A H 0.3965 0.0861 0.4013 0.085 Uiso 1 1 calc R
H90B H 0.4805 0.0983 0.3655 0.085 Uiso 1 1 calc R
H90C H 0.3973 0.0649 0.3478 0.085 Uiso 1 1 calc R
C91 C 0.3761(13) 0.1723(7) 0.3821(8) 0.061(6) Uani 1 1 d .
H91A H 0.3501 0.1657 0.4141 0.091 Uiso 1 1 calc R
H91B H 0.3464 0.1999 0.3689 0.091 Uiso 1 1 calc R
H91C H 0.4445 0.1770 0.3853 0.091 Uiso 1 1 calc R
C92 C 0.3833(15) 0.1436(8) 0.2964(6) 0.060(5) Uani 1 1 d .
H92A H 0.3506 0.1714 0.2857 0.090 Uiso 1 1 calc R
H92B H 0.3648 0.1182 0.2752 0.090 Uiso 1 1 calc R
H92C H 0.4518 0.1483 0.2949 0.090 Uiso 1 1 calc R
C101 C -0.0308(11) 0.2501(5) 0.4571(5) 0.034(3) Uani 1 1 d .
C102 C 0.024(2) 0.2907(7) 0.4390(8) 0.084(9) Uani 1 1 d .
H10D H -0.0109 0.3047 0.4117 0.126 Uiso 1 1 calc R
H10E H 0.0860 0.2807 0.4282 0.126 Uiso 1 1 calc R
H10F H 0.0316 0.3130 0.4652 0.126 Uiso 1 1 calc R
C103 C 0.0301(14) 0.2233(7) 0.4934(7) 0.059(5) Uani 1 1 d .
H10G H 0.0016 0.1933 0.4989 0.088 Uiso 1 1 calc R
H10H H 0.0341 0.2400 0.5242 0.088 Uiso 1 1 calc R
H10I H 0.0936 0.2194 0.4805 0.088 Uiso 1 1 calc R
C104 C -0.1204(13) 0.2647(7) 0.4804(7) 0.063(6) Uani 1 1 d .
H10J H -0.1659 0.2746 0.4553 0.094 Uiso 1 1 calc R
H10K H -0.1072 0.2900 0.5027 0.094 Uiso 1 1 calc R
H10L H -0.1468 0.2391 0.4985 0.094 Uiso 1 1 calc R
C105 C -0.2119(12) 0.1241(5) 0.4702(6) 0.038(4) Uani 1 1 d .
C106 C -0.1602(17) 0.0911(8) 0.5054(9) 0.082(8) Uani 1 1 d .
H10M H -0.1348 0.1083 0.5333 0.123 Uiso 1 1 calc R
H10N H -0.1083 0.0762 0.4886 0.123 Uiso 1 1 calc R
H10O H -0.2047 0.0680 0.5168 0.123 Uiso 1 1 calc R
C107 C -0.2828(13) 0.1523(7) 0.4972(7) 0.050(5) Uani 1 1 d .
H10P H -0.3178 0.1718 0.4742 0.075 Uiso 1 1 calc R
H10Q H -0.2498 0.1714 0.5213 0.075 Uiso 1 1 calc R
H10R H -0.3270 0.1321 0.5137 0.075 Uiso 1 1 calc R
C108 C -0.2623(16) 0.0983(7) 0.4297(7) 0.061(6) Uani 1 1 d .
H10S H -0.2952 0.1200 0.4082 0.092 Uiso 1 1 calc R
H10T H -0.3083 0.0773 0.4436 0.092 Uiso 1 1 calc R
H10U H -0.2161 0.0810 0.4111 0.092 Uiso 1 1 calc R
C109 C -0.2843(10) 0.2350(5) 0.3615(5) 0.031(3) Uani 1 1 d .
C110 C -0.3585(13) 0.2638(6) 0.3854(7) 0.051(5) Uani 1 1 d .
H11D H -0.4012 0.2441 0.4035 0.077 Uiso 1 1 calc R
H11E H -0.3946 0.2806 0.3605 0.077 Uiso 1 1 calc R
H11F H -0.3279 0.2855 0.4077 0.077 Uiso 1 1 calc R
C111 C -0.3280(13) 0.2005(6) 0.3272(6) 0.042(4) Uani 1 1 d .
H11G H -0.3699 0.1803 0.3452 0.063 Uiso 1 1 calc R
H11H H -0.2780 0.1825 0.3123 0.063 Uiso 1 1 calc R
H11I H -0.3645 0.2164 0.3018 0.063 Uiso 1 1 calc R
C112 C -0.2129(14) 0.2648(6) 0.3351(6) 0.050(5) Uani 1 1 d .
H11J H -0.1889 0.2884 0.3572 0.075 Uiso 1 1 calc R
H11K H -0.2438 0.2791 0.3069 0.075 Uiso 1 1 calc R
H11L H -0.1603 0.2458 0.3243 0.075 Uiso 1 1 calc R
O121 O 0.4006(10) -0.0424(5) 0.4710(5) 0.056(3) Uani 1 1 d U
C121 C 0.4951(13) -0.0601(8) 0.4784(7) 0.057(4) Uani 1 1 d U
H12D H 0.4930 -0.0932 0.4853 0.068 Uiso 1 1 calc R
H12E H 0.5269 -0.0445 0.5061 0.068 Uiso 1 1 calc R
C122 C 0.5456(19) -0.0515(11) 0.4337(9) 0.086(6) Uani 1 1 d U
H12F H 0.5816 -0.0789 0.4241 0.103 Uiso 1 1 calc R
H12G H 0.5905 -0.0259 0.4382 0.103 Uiso 1 1 calc R
C123 C 0.4742(18) -0.0400(10) 0.3962(9) 0.085(6) Uani 1 1 d U
H12H H 0.4744 -0.0629 0.3698 0.101 Uiso 1 1 calc R
H12I H 0.4869 -0.0096 0.3823 0.101 Uiso 1 1 calc R
C124 C 0.3824(15) -0.0403(8) 0.4209(7) 0.061(5) Uani 1 1 d U
H12J H 0.3464 -0.0123 0.4127 0.074 Uiso 1 1 calc R
H12K H 0.3445 -0.0670 0.4103 0.074 Uiso 1 1 calc R
O131 O -0.4320(15) 0.0756(8) -0.0461(8) 0.118(6) Uani 1 1 d U
C131 C -0.437(2) 0.0819(11) -0.0948(11) 0.100(7) Uani 1 1 d U
H13A H -0.3747 0.0755 -0.1092 0.120 Uiso 1 1 calc R
H13B H -0.4543 0.1139 -0.1023 0.120 Uiso 1 1 calc R
C132 C -0.507(2) 0.0513(12) -0.1150(11) 0.108(7) Uani 1 1 d U
H13C H -0.4782 0.0228 -0.1267 0.130 Uiso 1 1 calc R
H13D H -0.5430 0.0658 -0.1421 0.130 Uiso 1 1 calc R
C133 C -0.571(2) 0.0421(13) -0.0722(12) 0.114(7) Uani 1 1 d U
H13E H -0.6338 0.0565 -0.0772 0.136 Uiso 1 1 calc R
H13F H -0.5797 0.0090 -0.0672 0.136 Uiso 1 1 calc R
C134 C -0.521(2) 0.0627(14) -0.0311(13) 0.124(8) Uani 1 1 d U
H13G H -0.5558 0.0895 -0.0193 0.149 Uiso 1 1 calc R
H13H H -0.5149 0.0404 -0.0042 0.149 Uiso 1 1 calc R

loop_
_atom_site_aniso_label
_atom_site_aniso_U_11
_atom_site_aniso_U_22
_atom_site_aniso_U_33
_atom_site_aniso_U_23
_atom_site_aniso_U_13
_atom_site_aniso_U_12
U1 0.0241(2) 0.00982(18) 0.0233(2) -0.00030(16) -0.00011(19) -0.00109(18)
U2 0.0228(2) 0.01101(18) 0.0230(2) -0.00127(16) 0.00133(18) -0.00148(18)
Cs1 0.0321(4) 0.0207(4) 0.0312(4) -0.0048(3) 0.0036(4) -0.0074(3)
Cs2 0.0314(4) 0.0142(3) 0.0340(5) -0.0004(3) 0.0003(4) -0.0024(3)
Si1 0.0240(18) 0.0107(15) 0.034(2) -0.0008(13) -0.0043(15) -0.0016(13)
Si2 0.0259(19) 0.0192(17) 0.028(2) 0.0041(14) -0.0022(15) -0.0017(14)
Si3 0.0252(19) 0.0148(16) 0.0293(19) -0.0028(14) 0.0040(15) -0.0011(14)
Si4 0.0259(19) 0.0159(16) 0.030(2) -0.0007(14) 0.0034(15) -0.0023(14)
Si5 0.0237(18) 0.0113(15) 0.031(2) -0.0018(13) -0.0004(15) 0.0019(13)
Si6 0.031(2) 0.0265(19) 0.0253(19) -0.0042(15) 0.0010(15) 0.0028(16)
O1 0.026(5) 0.020(4) 0.029(5) -0.004(4) -0.004(4) -0.009(4)
O2 0.035(5) 0.010(4) 0.036(5) -0.001(4) -0.008(4) -0.009(4)
O3 0.034(5) 0.013(4) 0.036(6) 0.000(4) -0.001(4) 0.004(4)
O4 0.036(6) 0.016(4) 0.044(6) -0.003(4) 0.000(5) -0.004(4)
O21 0.035(6) 0.029(5) 0.028(5) 0.001(4) -0.007(4) 0.001(4)
O22 0.027(5) 0.024(5) 0.035(6) -0.001(4) 0.003(4) 0.003(4)
O23 0.025(5) 0.014(4) 0.033(5) 0.005(4) -0.003(4) 0.000(4)
O24 0.032(5) 0.020(5) 0.033(5) -0.002(4) 0.000(4) -0.001(4)
O41 0.036(6) 0.019(4) 0.033(5) -0.004(4) 0.009(4) 0.005(4)
O42 0.029(5) 0.023(5) 0.024(5) 0.005(4) -0.002(4) 0.001(4)
O43 0.036(5) 0.009(4) 0.029(5) -0.008(3) 0.003(4) -0.004(4)
O44 0.027(5) 0.023(5) 0.032(5) -0.002(4) 0.000(4) 0.000(4)
O61 0.036(6) 0.014(4) 0.035(6) -0.005(4) 0.006(4) -0.007(4)
O62 0.031(5) 0.025(5) 0.041(6) 0.005(4) 0.005(4) -0.004(4)
O63 0.030(5) 0.021(5) 0.028(5) -0.011(4) 0.006(4) -0.005(4)
O64 0.028(5) 0.014(4) 0.040(6) 0.003(4) 0.005(4) -0.001(4)
O81 0.031(5) 0.018(4) 0.033(5) 0.000(4) 0.003(4) 0.001(4)
O82 0.037(6) 0.011(4) 0.039(6) -0.007(4) 0.002(5) -0.002(4)
O83 0.036(6) 0.024(5) 0.037(6) -0.002(4) 0.002(4) 0.008(4)
O84 0.028(5) 0.010(4) 0.045(6) -0.001(4) 0.003(4) -0.004(4)
O101 0.034(6) 0.026(5) 0.040(6) -0.011(4) 0.012(5) -0.001(4)
O102 0.032(5) 0.025(5) 0.035(5) -0.009(4) 0.008(4) -0.001(4)
O103 0.044(6) 0.030(5) 0.031(6) 0.007(4) 0.006(5) 0.005(5)
O104 0.033(6) 0.036(6) 0.029(5) 0.000(4) 0.005(4) 0.005(4)
N1 0.029(6) 0.036(7) 0.029(7) -0.002(5) 0.006(5) 0.006(5)
C1 0.034(8) 0.019(6) 0.051(10) -0.005(6) -0.017(7) -0.009(6)
C2 0.072(14) 0.029(9) 0.073(14) -0.006(8) -0.033(11) -0.003(9)
C3 0.053(10) 0.009(6) 0.068(12) -0.005(6) -0.031(9) -0.002(6)
C4 0.041(10) 0.046(10) 0.073(13) -0.004(9) -0.021(9) -0.002(8)
C5 0.028(8) 0.024(7) 0.065(11) -0.001(7) 0.000(7) 0.004(6)
C6 0.054(12) 0.061(13) 0.13(2) 0.045(14) 0.051(13) 0.027(11)
C7 0.043(10) 0.025(8) 0.104(17) 0.009(9) 0.016(10) 0.014(7)
C8 0.046(12) 0.058(13) 0.15(3) -0.045(15) -0.054(14) 0.021(10)
C9 0.043(9) 0.022(7) 0.036(8) -0.004(6) 0.010(7) 0.000(6)
C10 0.088(14) 0.021(7) 0.044(10) 0.016(7) 0.016(9) 0.004(8)
C11 0.058(12) 0.037(9) 0.065(12) 0.009(8) 0.027(10) -0.009(8)
C12 0.067(12) 0.056(11) 0.030(9) 0.006(8) -0.006(8) -0.024(10)
C21 0.051(10) 0.026(7) 0.041(9) -0.002(7) 0.015(8) -0.009(7)
C22 0.066(12) 0.043(10) 0.033(9) 0.002(7) 0.010(8) -0.003(8)
C23 0.062(12) 0.035(9) 0.048(10) -0.016(8) 0.017(9) -0.009(8)
C24 0.043(10) 0.046(10) 0.078(14) -0.005(10) 0.013(10) 0.000(8)
C25 0.032(8) 0.024(7) 0.044(9) 0.007(6) -0.001(7) -0.010(6)
C26 0.071(13) 0.025(8) 0.055(11) 0.008(7) -0.010(9) -0.016(8)
C27 0.034(9) 0.049(10) 0.057(11) 0.024(9) 0.002(8) 0.001(8)
C28 0.036(9) 0.048(10) 0.060(11) 0.027(8) 0.013(8) 0.004(8)
C29 0.042(9) 0.027(7) 0.035(8) 0.000(6) 0.001(7) -0.006(6)
C30 0.026(8) 0.041(9) 0.056(11) -0.013(8) -0.003(7) 0.004(7)
C31 0.057(11) 0.033(9) 0.049(10) -0.010(7) 0.009(8) -0.010(8)
C32 0.073(13) 0.031(9) 0.043(10) 0.004(7) -0.006(9) -0.016(8)
C41 0.041(8) 0.020(6) 0.024(7) 0.006(5) 0.007(6) -0.002(6)
C42 0.031(8) 0.037(8) 0.028(7) 0.007(6) 0.000(6) -0.011(6)
C43 0.037(9) 0.040(9) 0.049(10) 0.011(7) -0.011(8) -0.011(7)
C44 0.046(9) 0.031(8) 0.028(8) 0.002(6) 0.006(7) 0.004(7)
C45 0.059(10) 0.014(6) 0.026(7) -0.009(5) 0.004(7) -0.004(6)
C46 0.055(11) 0.025(7) 0.053(10) -0.005(7) 0.012(8) -0.005(7)
C47 0.050(10) 0.033(8) 0.044(10) -0.007(7) 0.012(8) 0.004(7)
C48 0.076(12) 0.020(7) 0.029(8) 0.000(6) 0.013(8) 0.003(7)
C49 0.034(8) 0.042(9) 0.029(8) 0.000(6) 0.001(6) -0.002(7)
C50 0.030(9) 0.074(13) 0.065(12) 0.004(10) -0.012(9) 0.011(9)
C51 0.024(8) 0.050(10) 0.058(11) 0.003(8) -0.014(7) -0.010(7)
C52 0.079(14) 0.052(11) 0.048(11) -0.006(9) -0.003(10) -0.037(10)
C61 0.046(9) 0.032(8) 0.034(8) 0.010(6) -0.001(7) -0.006(7)
C62 0.14(2) 0.051(12) 0.034(10) 0.003(9) 0.007(12) -0.013(13)
C63 0.038(10) 0.076(14) 0.084(15) 0.046(12) 0.013(10) -0.004(9)
C64 0.045(10) 0.035(9) 0.087(15) 0.018(9) 0.011(10) -0.009(8)
C65 0.031(8) 0.021(7) 0.051(10) -0.011(6) 0.016(7) -0.004(6)
C66 0.057(11) 0.020(7) 0.084(14) -0.017(8) 0.007(10) 0.008(7)
C67 0.035(9) 0.020(7) 0.079(13) -0.011(8) 0.009(8) -0.014(6)
C68 0.083(15) 0.042(10) 0.045(11) -0.014(8) 0.011(10) -0.022(10)
C69 0.024(7) 0.014(6) 0.046(9) -0.003(6) -0.001(6) 0.002(5)
C70 0.022(7) 0.032(8) 0.074(12) 0.007(8) 0.017(8) -0.004(6)
C71 0.041(10) 0.037(9) 0.065(12) 0.012(8) 0.012(8) 0.004(7)
C72 0.032(9) 0.038(9) 0.099(16) -0.040(10) -0.006(9) 0.011(7)
C81 0.031(8) 0.021(6) 0.035(8) -0.014(6) 0.005(6) 0.000(5)
C82 0.038(9) 0.036(8) 0.039(9) -0.016(7) -0.003(7) 0.010(7)
C83 0.039(9) 0.024(7) 0.048(9) -0.008(6) 0.012(7) -0.008(6)
C84 0.034(9) 0.040(9) 0.065(12) -0.018(8) 0.003(8) 0.011(7)
C85 0.020(7) 0.023(7) 0.040(8) 0.003(6) 0.000(6) 0.009(5)
C86 0.054(12) 0.037(9) 0.069(13) 0.001(9) 0.019(10) -0.003(8)
C87 0.045(10) 0.085(15) 0.029(9) 0.003(9) 0.002(8) 0.024(10)
C88 0.062(11) 0.028(8) 0.036(9) -0.002(6) 0.001(8) 0.013(7)
C89 0.032(8) 0.019(6) 0.044(9) -0.013(6) -0.001(6) -0.004(6)
C90 0.022(8) 0.043(10) 0.104(17) 0.016(10) -0.009(9) 0.002(7)
C91 0.035(10) 0.072(14) 0.075(14) -0.044(11) 0.012(9) -0.008(9)
C92 0.066(13) 0.081(15) 0.035(10) -0.004(9) 0.010(9) 0.001(11)
C101 0.045(9) 0.027(7) 0.031(8) -0.014(6) -0.006(6) -0.002(6)
C102 0.14(2) 0.050(12) 0.065(14) -0.018(10) 0.010(14) -0.058(14)
C103 0.060(13) 0.053(11) 0.063(13) -0.023(10) -0.013(10) 0.004(9)
C104 0.042(10) 0.076(14) 0.070(13) -0.059(11) -0.012(9) 0.025(10)
C105 0.045(9) 0.029(8) 0.039(9) 0.003(6) 0.007(7) 0.011(7)
C106 0.073(15) 0.074(15) 0.100(19) 0.057(14) 0.039(14) 0.021(12)
C107 0.053(11) 0.056(11) 0.041(10) 0.001(8) 0.023(8) 0.001(9)
C108 0.080(15) 0.044(11) 0.062(13) -0.008(9) 0.027(11) -0.020(10)
C109 0.029(7) 0.033(8) 0.031(8) -0.012(6) 0.000(6) -0.001(6)
C110 0.051(11) 0.046(10) 0.056(11) -0.021(8) -0.008(9) 0.027(9)
C111 0.053(10) 0.038(9) 0.035(9) -0.006(7) 0.000(7) 0.008(8)
C112 0.062(12) 0.048(10) 0.040(10) 0.014(8) -0.015(9) -0.008(9)
O121 0.055(7) 0.064(8) 0.050(7) 0.000(6) 0.008(6) -0.001(6)
C121 0.042(9) 0.077(11) 0.051(9) 0.005(9) -0.001(8) 0.000(8)
C122 0.072(12) 0.120(14) 0.067(11) -0.009(11) 0.000(10) 0.005(11)
C123 0.080(12) 0.112(13) 0.061(11) 0.004(11) 0.002(10) 0.017(11)
C124 0.059(10) 0.070(11) 0.055(10) 0.004(9) -0.001(8) 0.002(9)
O131 0.089(11) 0.146(14) 0.118(13) -0.065(12) -0.011(11) 0.008(11)
C131 0.081(13) 0.113(15) 0.105(14) -0.036(13) -0.009(13) -0.001(12)
C132 0.089(14) 0.136(16) 0.098(15) -0.022(14) -0.017(12) -0.029(13)
C133 0.075(13) 0.146(17) 0.120(16) -0.024(15) -0.004(12) -0.033(13)
C134 0.098(14) 0.160(17) 0.115(16) -0.042(14) 0.004(13) -0.006(14)

loop_
_atom_type_symbol
_atom_type_description
_atom_type_scat_dispersion_real
_atom_type_scat_dispersion_imag
_atom_type_scat_source
C C 0.0033 0.0016 'International Tables Vol C Tables 4.2.6.8 and 6.1.1.4'
H H 0.0000 0.0000 'International Tables Vol C Tables 4.2.6.8 and 6.1.1.4'
N N 0.0061 0.0033 'International Tables Vol C Tables 4.2.6.8 and 6.1.1.4'
O O 0.0106 0.0060 'International Tables Vol C Tables 4.2.6.8 and 6.1.1.4'
Si Si 0.0817 0.0704 'International Tables Vol C Tables 4.2.6.8 and 6.1.1.4'
Cs Cs -0.3680 2.1192 'International Tables Vol C Tables 4.2.6.8 and 6.1.1.4'
U U -9.6767 9.6646 'International Tables Vol C Tables 4.2.6.8 and 6.1.1.4'

loop_
_geom_angle_atom_site_label_1
_geom_angle_atom_site_label_2
_geom_angle_atom_site_label_3
_geom_angle
N1 U1 O21 100.0(4)
N1 U1 O41 101.8(4)
O21 U1 O41 99.1(4)
N1 U1 O1 103.8(4)
O21 U1 O1 124.5(3)
O41 U1 O1 123.2(4)
N1 U1 Cs1 58.6(3)
O21 U1 Cs1 70.4(2)
O41 U1 Cs1 59.2(3)
O1 U1 Cs1 160.6(2)
N1 U1 Cs2 58.9(3)
O21 U1 Cs2 136.3(3)
O41 U1 Cs2 121.4(3)
O1 U1 Cs2 45.8(2)
Cs1 U1 Cs2 115.13(2)
N1 U2 O81 101.6(4)
N1 U2 O101 104.9(4)
O81 U2 O101 98.6(4)
N1 U2 O61 101.2(4)
O81 U2 O61 114.8(3)
O101 U2 O61 131.9(4)
N1 U2 Cs2 68.9(3)
O81 U2 Cs2 59.2(2)
O101 U2 Cs2 62.5(3)
O61 U2 Cs2 165.3(2)
N1 U2 Cs1 51.1(3)
O81 U2 Cs1 113.9(2)
O101 U2 Cs1 141.9(3)
O61 U2 Cs1 50.5(2)
Cs2 U2 Cs1 117.52(2)
O63 Cs1 O61 47.4(2)
O63 Cs1 O43 110.8(2)
O61 Cs1 O43 123.7(2)
O63 Cs1 N1 109.5(3)
O61 Cs1 N1 62.3(3)
O43 Cs1 N1 101.3(3)
O63 Cs1 O41 144.3(2)
O61 Cs1 O41 115.7(2)
O43 Cs1 O41 46.4(2)
N1 Cs1 O41 61.7(3)
O63 Cs1 O24 126.4(2)
O61 Cs1 O24 124.4(2)
O43 Cs1 O24 109.7(2)
N1 Cs1 O24 95.1(3)
O41 Cs1 O24 89.3(2)
O63 Cs1 O21 149.7(2)
O61 Cs1 O21 109.8(2)
O43 Cs1 O21 98.6(2)
N1 Cs1 O21 55.8(3)
O41 Cs1 O21 57.3(2)
O24 Cs1 O21 43.0(2)
O63 Cs1 Si3 135.60(18)
O61 Cs1 Si3 131.82(19)
O43 Cs1 Si3 25.30(15)
N1 Cs1 Si3 85.9(2)
O41 Cs1 Si3 24.64(16)
O24 Cs1 Si3 91.52(18)
O21 Cs1 Si3 73.34(17)
O63 Cs1 U1 142.21(16)
O61 Cs1 U1 95.42(15)
O43 Cs1 U1 81.91(14)
N1 Cs1 U1 33.1(2)
O41 Cs1 U1 35.67(15)
O24 Cs1 U1 76.73(16)
O21 Cs1 U1 33.96(15)
Si3 Cs1 U1 59.61(5)
O63 Cs1 Si4 24.27(16)
O61 Cs1 Si4 23.57(16)
O43 Cs1 Si4 122.92(17)
N1 Cs1 Si4 85.9(2)
O41 Cs1 Si4 135.03(18)
O24 Cs1 Si4 126.11(18)
O21 Cs1 Si4 129.12(17)
Si3 Cs1 Si4 142.05(8)
U1 Cs1 Si4 118.99(6)
O63 Cs1 U2 79.87(16)
O61 Cs1 U2 32.90(15)
O43 Cs1 U2 112.90(16)
N1 Cs1 U2 29.6(2)
O41 Cs1 U2 85.91(17)
O24 Cs1 U2 114.00(17)
O21 Cs1 U2 82.38(15)
Si3 Cs1 U2 107.33(6)
U1 Cs1 U2 62.596(17)
Si4 Cs1 U2 56.43(6)
O63 Cs1 Si2 140.09(18)
O61 Cs1 Si2 117.83(17)
O43 Cs1 Si2 106.70(17)
N1 Cs1 Si2 75.1(2)
O41 Cs1 Si2 74.01(17)
O24 Cs1 Si2 21.12(17)
O21 Cs1 Si2 22.01(15)
Si3 Cs1 Si2 83.47(8)
U1 Cs1 Si2 55.92(5)
Si4 Cs1 Si2 129.49(8)
U2 Cs1 Si2 97.82(6)
O84 Cs2 O1 104.8(3)
O84 Cs2 O2 102.6(2)
O1 Cs2 O2 49.1(2)
O84 Cs2 O102 123.1(3)
O1 Cs2 O102 129.8(3)
O2 Cs2 O102 123.4(2)
O84 Cs2 O81 48.2(2)
O1 Cs2 O81 109.8(2)
O2 Cs2 O81 143.2(2)
O102 Cs2 O81 93.4(2)
O84 Cs2 O101 107.4(2)
O1 Cs2 O101 108.7(2)
O2 Cs2 O101 147.0(3)
O102 Cs2 O101 46.3(2)
O81 Cs2 O101 60.2(2)
O84 Cs2 N1 89.5(3)
O1 Cs2 N1 60.8(3)
O2 Cs2 N1 109.7(3)
O102 Cs2 N1 102.6(3)
O81 Cs2 N1 57.1(3)
O101 Cs2 N1 58.0(3)
O84 Cs2 Si1 109.47(19)
O1 Cs2 Si1 24.56(16)
O2 Cs2 Si1 25.26(17)
O102 Cs2 Si1 126.62(19)
O81 Cs2 Si1 131.48(18)
O101 Cs2 Si1 126.68(19)
N1 Cs2 Si1 85.3(2)
O84 Cs2 U2 81.62(17)
O1 Cs2 U2 93.04(16)
O2 Cs2 U2 141.98(17)
O102 Cs2 U2 80.89(17)
O81 Cs2 U2 35.21(16)
O101 Cs2 U2 35.43(16)
N1 Cs2 U2 32.3(2)
Si1 Cs2 U2 117.42(6)
O84 Cs2 Si5 24.19(17)
O1 Cs2 Si5 110.62(18)
O2 Cs2 Si5 124.80(19)
O102 Cs2 Si5 108.07(19)
O81 Cs2 Si5 24.12(17)
O101 Cs2 Si5 83.44(18)
N1 Cs2 Si5 73.6(2)
Si1 Cs2 Si5 124.51(8)
U2 Cs2 Si5 58.57(6)
O84 Cs2 Si6 115.94(18)
O1 Cs2 Si6 122.95(18)
O2 Cs2 Si6 140.32(19)
O102 Cs2 Si6 23.11(18)
O81 Cs2 Si6 75.23(17)
O101 Cs2 Si6 23.31(17)
N1 Cs2 Si6 80.7(2)
Si1 Cs2 Si6 132.07(8)
U2 Cs2 Si6 57.88(6)
Si5 Cs2 Si6 94.84(8)
O84 Cs2 U1 94.39(19)
O1 Cs2 U1 31.54(15)
O2 Cs2 U1 80.13(17)
O102 Cs2 U1 122.56(19)
O81 Cs2 U1 80.61(17)
O101 Cs2 U1 84.20(18)
N1 Cs2 U1 29.6(2)
Si1 Cs2 U1 56.10(6)
U2 Cs2 U1 61.855(18)
Si5 Cs2 U1 88.85(6)
Si6 Cs2 U1 104.70(6)
O1 Si1 O4 115.4(5)
O1 Si1 O3 113.4(5)
O4 Si1 O3 105.2(5)
O1 Si1 O2 106.1(5)
O4 Si1 O2 105.6(5)
O3 Si1 O2 111.0(5)
O1 Si1 Cs2 53.6(3)
O4 Si1 Cs2 138.2(4)
O3 Si1 Cs2 116.1(4)
O2 Si1 Cs2 54.6(3)
O21 Si2 O23 114.7(5)
O21 Si2 O22 113.0(6)
O23 Si2 O22 105.4(5)
O21 Si2 O24 107.0(5)
O23 Si2 O24 105.9(5)
O22 Si2 O24 110.7(5)
O21 Si2 Cs1 61.0(4)
O23 Si2 Cs1 129.2(4)
O22 Si2 Cs1 123.3(4)
O24 Si2 Cs1 46.3(4)
O41 Si3 O44 113.2(5)
O41 Si3 O43 105.8(5)
O44 Si3 O43 112.6(5)
O41 Si3 O42 114.8(5)
O44 Si3 O42 106.1(5)
O43 Si3 O42 104.0(5)
O41 Si3 Cs1 59.9(4)
O44 Si3 Cs1 160.8(4)
O43 Si3 Cs1 57.6(3)
O42 Si3 Cs1 92.7(4)
O61 Si4 O62 116.5(6)
O61 Si4 O64 112.8(5)
O62 Si4 O64 105.9(5)
O61 Si4 O63 104.7(5)
O62 Si4 O63 105.6(5)
O64 Si4 O63 111.1(5)
O61 Si4 Cs1 54.0(4)
O62 Si4 Cs1 134.8(4)
O64 Si4 Cs1 118.5(4)
O63 Si4 Cs1 51.8(3)
O81 Si5 O82 115.0(5)
O81 Si5 O83 112.2(5)
O82 Si5 O83 107.0(5)
O81 Si5 O84 107.1(5)
O82 Si5 O84 106.0(5)
O83 Si5 O84 109.4(5)
O81 Si5 Cs2 57.2(3)
O82 Si5 Cs2 130.4(4)
O83 Si5 Cs2 121.5(4)
O84 Si5 Cs2 50.3(3)
O101 Si6 O103 115.6(6)
O101 Si6 O104 112.9(6)
O103 Si6 O104 105.4(6)
O101 Si6 O102 106.6(5)
O103 Si6 O102 104.5(6)
O104 Si6 O102 111.6(5)
O101 Si6 Cs2 58.4(4)
O103 Si6 Cs2 119.1(4)
O104 Si6 Cs2 134.0(4)
O102 Si6 Cs2 48.5(3)
Si1 O1 U1 155.4(6)
Si1 O1 Cs2 101.8(4)
U1 O1 Cs2 102.7(3)
C1 O2 Si1 129.6(9)
C1 O2 Cs2 130.2(8)
Si1 O2 Cs2 100.2(4)
C5 O3 Si1 132.8(9)
C9 O4 Si1 130.0(10)
Si2 O21 U1 171.2(6)
Si2 O21 Cs1 97.0(4)
U1 O21 Cs1 75.6(3)
C21 O22 Si2 132.4(10)
C25 O23 Si2 130.9(9)
C29 O24 Si2 129.2(9)
C29 O24 Cs1 118.2(8)
Si2 O24 Cs1 112.6(4)
Si3 O41 U1 163.1(6)
Si3 O41 Cs1 95.4(4)
U1 O41 Cs1 85.2(3)
C41 O42 Si3 131.4(9)
C45 O43 Si3 128.6(9)
C45 O43 Cs1 118.7(8)
Si3 O43 Cs1 97.1(4)
C49 O44 Si3 131.5(9)
Si4 O61 U2 160.6(6)
Si4 O61 Cs1 102.4(4)
U2 O61 Cs1 96.6(3)
C61 O62 Si4 131.6(10)
C65 O63 Si4 129.0(9)
C65 O63 Cs1 127.1(8)
Si4 O63 Cs1 103.9(4)
C69 O64 Si4 130.6(8)
Si5 O81 U2 161.7(6)
Si5 O81 Cs2 98.7(4)
U2 O81 Cs2 85.6(3)
C81 O82 Si5 130.0(9)
C85 O83 Si5 131.3(8)
C89 O84 Si5 130.7(8)
C89 O84 Cs2 123.6(7)
Si5 O84 Cs2 105.6(4)
Si6 O101 U2 160.9(7)
Si6 O101 Cs2 98.3(4)
U2 O101 Cs2 82.1(3)
C101 O102 Si6 130.5(9)
C101 O102 Cs2 119.7(8)
Si6 O102 Cs2 108.4(4)
C105 O103 Si6 130.8(10)
C109 O104 Si6 131.2(9)
U2 N1 U1 169.1(7)
U2 N1 Cs1 99.3(4)
U1 N1 Cs1 88.3(4)
U2 N1 Cs2 78.9(4)
U1 N1 Cs2 91.4(4)
Cs1 N1 Cs2 161.8(4)
O2 C1 C2 105.6(13)
O2 C1 C4 108.4(12)
C2 C1 C4 111.5(15)
O2 C1 C3 109.9(11)
C2 C1 C3 110.9(14)
C4 C1 C3 110.4(15)
C1 C2 H2A 109.5
C1 C2 H2B 109.5
H2A C2 H2B 109.5
C1 C2 H2C 109.5
H2A C2 H2C 109.5
H2B C2 H2C 109.5
C1 C3 H3A 109.5
C1 C3 H3B 109.5
H3A C3 H3B 109.5
C1 C3 H3C 109.5
H3A C3 H3C 109.5
H3B C3 H3C 109.5
C1 C4 H4A 109.5
C1 C4 H4B 109.5
H4A C4 H4B 109.5
C1 C4 H4C 109.5
H4A C4 H4C 109.5
H4B C4 H4C 109.5
O3 C5 C6 112.0(14)
O3 C5 C8 107.1(15)
C6 C5 C8 113.1(19)
O3 C5 C7 105.5(12)
C6 C5 C7 111.5(17)
C8 C5 C7 107.2(16)
C5 C6 H6A 109.5
C5 C6 H6B 109.5
H6A C6 H6B 109.5
C5 C6 H6C 109.5
H6A C6 H6C 109.5
H6B C6 H6C 109.5
C5 C7 H7A 109.5
C5 C7 H7B 109.5
H7A C7 H7B 109.5
C5 C7 H7C 109.5
H7A C7 H7C 109.5
H7B C7 H7C 109.5
C5 C8 H8A 109.5
C5 C8 H8B 109.5
H8A C8 H8B 109.5
C5 C8 H8C 109.5
H8A C8 H8C 109.5
H8B C8 H8C 109.5
O4 C9 C12 108.7(12)
O4 C9 C10 109.2(12)
C12 C9 C10 112.3(15)
O4 C9 C11 103.9(13)
C12 C9 C11 112.0(14)
C10 C9 C11 110.4(14)
C9 C10 H10A 109.5
C9 C10 H10B 109.5
H10A C10 H10B 109.5
C9 C10 H10C 109.5
H10A C10 H10C 109.5
H10B C10 H10C 109.5
C9 C11 H11A 109.5
C9 C11 H11B 109.5
H11A C11 H11B 109.5
C9 C11 H11C 109.5
H11A C11 H11C 109.5
H11B C11 H11C 109.5
C9 C12 H12A 109.5
C9 C12 H12B 109.5
H12A C12 H12B 109.5
C9 C12 H12C 109.5
H12A C12 H12C 109.5
H12B C12 H12C 109.5
O22 C21 C24 106.4(14)
O22 C21 C22 110.5(13)
C24 C21 C22 110.5(14)
O22 C21 C23 108.2(12)
C24 C21 C23 111.1(14)
C22 C21 C23 110.0(15)
C21 C22 H22A 109.5
C21 C22 H22B 109.5
H22A C22 H22B 109.5
C21 C22 H22C 109.5
H22A C22 H22C 109.5
H22B C22 H22C 109.5
C21 C23 H23A 109.5
C21 C23 H23B 109.5
H23A C23 H23B 109.5
C21 C23 H23C 109.5
H23A C23 H23C 109.5
H23B C23 H23C 109.5
C21 C24 H24A 109.5
C21 C24 H24B 109.5
H24A C24 H24B 109.5
C21 C24 H24C 109.5
H24A C24 H24C 109.5
H24B C24 H24C 109.5
O23 C25 C27 109.2(12)
O23 C25 C26 109.0(12)
C27 C25 C26 112.4(15)
O23 C25 C28 105.5(12)
C27 C25 C28 112.3(14)
C26 C25 C28 108.2(14)
C25 C26 H26A 109.5
C25 C26 H26B 109.5
H26A C26 H26B 109.5
C25 C26 H26C 109.5
H26A C26 H26C 109.5
H26B C26 H26C 109.5
C25 C27 H27A 109.5
C25 C27 H27B 109.5
H27A C27 H27B 109.5
C25 C27 H27C 109.5
H27A C27 H27C 109.5
H27B C27 H27C 109.5
C25 C28 H28A 109.5
C25 C28 H28B 109.5
H28A C28 H28B 109.5
C25 C28 H28C 109.5
H28A C28 H28C 109.5
H28B C28 H28C 109.5
O24 C29 C30 112.6(12)
O24 C29 C31 108.5(13)
C30 C29 C31 110.0(14)
O24 C29 C32 105.8(12)
C30 C29 C32 109.2(14)
C31 C29 C32 110.6(14)
C29 C30 H30A 109.5
C29 C30 H30B 109.5
H30A C30 H30B 109.5
C29 C30 H30C 109.5
H30A C30 H30C 109.5
H30B C30 H30C 109.5
C29 C31 H31A 109.5
C29 C31 H31B 109.5
H31A C31 H31B 109.5
C29 C31 H31C 109.5
H31A C31 H31C 109.5
H31B C31 H31C 109.5
C29 C32 H32A 109.5
C29 C32 H32B 109.5
H32A C32 H32B 109.5
C29 C32 H32C 109.5
H32A C32 H32C 109.5
H32B C32 H32C 109.5
O42 C41 C44 109.4(11)
O42 C41 C43 104.8(11)
C44 C41 C43 111.8(13)
O42 C41 C42 110.0(11)
C44 C41 C42 111.3(12)
C43 C41 C42 109.2(12)
C41 C42 H42A 109.5
C41 C42 H42B 109.5
H42A C42 H42B 109.5
C41 C42 H42C 109.5
H42A C42 H42C 109.5
H42B C42 H42C 109.5
C41 C43 H43A 109.5
C41 C43 H43B 109.5
H43A C43 H43B 109.5
C41 C43 H43C 109.5
H43A C43 H43C 109.5
H43B C43 H43C 109.5
C41 C44 H44A 109.5
C41 C44 H44B 109.5
H44A C44 H44B 109.5
C41 C44 H44C 109.5
H44A C44 H44C 109.5
H44B C44 H44C 109.5
O43 C45 C48 105.6(11)
O43 C45 C47 112.2(12)
C48 C45 C47 111.6(14)
O43 C45 C46 107.2(12)
C48 C45 C46 111.1(13)
C47 C45 C46 109.1(13)
C45 C46 H46A 109.5
C45 C46 H46B 109.5
H46A C46 H46B 109.5
C45 C46 H46C 109.5
H46A C46 H46C 109.5
H46B C46 H46C 109.5
C45 C47 H47A 109.5
C45 C47 H47B 109.5
H47A C47 H47B 109.5
C45 C47 H47C 109.5
H47A C47 H47C 109.5
H47B C47 H47C 109.5
C45 C48 H48A 109.5
C45 C48 H48B 109.5
H48A C48 H48B 109.5
C45 C48 H48C 109.5
H48A C48 H48C 109.5
H48B C48 H48C 109.5
O44 C49 C51 110.9(12)
O44 C49 C52 109.2(14)
C51 C49 C52 111.9(14)
O44 C49 C50 105.0(12)
C51 C49 C50 111.7(14)
C52 C49 C50 107.8(15)
C49 C50 H50A 109.5
C49 C50 H50B 109.5
H50A C50 H50B 109.5
C49 C50 H50C 109.5
H50A C50 H50C 109.5
H50B C50 H50C 109.5
C49 C51 H51A 109.5
C49 C51 H51B 109.5
H51A C51 H51B 109.5
C49 C51 H51C 109.5
H51A C51 H51C 109.5
H51B C51 H51C 109.5
C49 C52 H52A 109.5
C49 C52 H52B 109.5
H52A C52 H52B 109.5
C49 C52 H52C 109.5
H52A C52 H52C 109.5
H52B C52 H52C 109.5
O62 C61 C62 110.1(13)
O62 C61 C63 107.1(14)
C62 C61 C63 110.2(17)
O62 C61 C64 109.4(14)
C62 C61 C64 110.1(17)
C63 C61 C64 109.9(14)
C61 C62 H62A 109.5
C61 C62 H62B 109.5
H62A C62 H62B 109.5
C61 C62 H62C 109.5
H62A C62 H62C 109.5
H62B C62 H62C 109.5
C61 C63 H63A 109.5
C61 C63 H63B 109.5
H63A C63 H63B 109.5
C61 C63 H63C 109.5
H63A C63 H63C 109.5
H63B C63 H63C 109.5
C61 C64 H64A 109.5
C61 C64 H64B 109.5
H64A C64 H64B 109.5
C61 C64 H64C 109.5
H64A C64 H64C 109.5
H64B C64 H64C 109.5
O63 C65 C68 105.0(12)
O63 C65 C66 109.5(13)
C68 C65 C66 109.9(15)
O63 C65 C67 111.6(11)
C68 C65 C67 110.0(15)
C66 C65 C67 110.7(14)
C65 C66 H66A 109.5
C65 C66 H66B 109.5
H66A C66 H66B 109.5
C65 C66 H66C 109.5
H66A C66 H66C 109.5
H66B C66 H66C 109.5
C65 C67 H67A 109.5
C65 C67 H67B 109.5
H67A C67 H67B 109.5
C65 C67 H67C 109.5
H67A C67 H67C 109.5
H67B C67 H67C 109.5
C65 C68 H68A 109.5
C65 C68 H68B 109.5
H68A C68 H68B 109.5
C65 C68 H68C 109.5
H68A C68 H68C 109.5
H68B C68 H68C 109.5
O64 C69 C70 106.4(11)
O64 C69 C71 111.1(12)
C70 C69 C71 109.8(13)
O64 C69 C72 108.7(12)
C70 C69 C72 108.5(13)
C71 C69 C72 112.2(14)
C69 C70 H70A 109.5
C69 C70 H70B 109.5
H70A C70 H70B 109.5
C69 C70 H70C 109.5
H70A C70 H70C 109.5
H70B C70 H70C 109.5
C69 C71 H71A 109.5
C69 C71 H71B 109.5
H71A C71 H71B 109.5
C69 C71 H71C 109.5
H71A C71 H71C 109.5
H71B C71 H71C 109.5
C69 C72 H72A 109.5
C69 C72 H72B 109.5
H72A C72 H72B 109.5
C69 C72 H72C 109.5
H72A C72 H72C 109.5
H72B C72 H72C 109.5
O82 C81 C84 105.4(12)
O82 C81 C83 111.6(11)
C84 C81 C83 113.0(13)
O82 C81 C82 107.6(12)
C84 C81 C82 109.7(13)
C83 C81 C82 109.3(13)
C81 C82 H82A 109.5
C81 C82 H82B 109.5
H82A C82 H82B 109.5
C81 C82 H82C 109.5
H82A C82 H82C 109.5
H82B C82 H82C 109.5
C81 C83 H83A 109.5
C81 C83 H83B 109.5
H83A C83 H83B 109.5
C81 C83 H83C 109.5
H83A C83 H83C 109.5
H83B C83 H83C 109.5
C81 C84 H84A 109.5
C81 C84 H84B 109.5
H84A C84 H84B 109.5
C81 C84 H84C 109.5
H84A C84 H84C 109.5
H84B C84 H84C 109.5
O83 C85 C87 106.5(11)
O83 C85 C88 112.6(12)
C87 C85 C88 109.4(14)
O83 C85 C86 107.3(13)
C87 C85 C86 111.3(15)
C88 C85 C86 109.6(13)
C85 C86 H86A 109.5
C85 C86 H86B 109.5
H86A C86 H86B 109.5
C85 C86 H86C 109.5
H86A C86 H86C 109.5
H86B C86 H86C 109.5
C85 C87 H87A 109.5
C85 C87 H87B 109.5
H87A C87 H87B 109.5
C85 C87 H87C 109.5
H87A C87 H87C 109.5
H87B C87 H87C 109.5
C85 C88 H88A 109.5
C85 C88 H88B 109.5
H88A C88 H88B 109.5
C85 C88 H88C 109.5
H88A C88 H88C 109.5
H88B C88 H88C 109.5
O84 C89 C91 105.3(12)
O84 C89 C92 107.7(13)
C91 C89 C92 111.9(15)
O84 C89 C90 113.7(12)
C91 C89 C90 107.6(15)
C92 C89 C90 110.6(15)
C89 C90 H90A 109.5
C89 C90 H90B 109.5
H90A C90 H90B 109.5
C89 C90 H90C 109.5
H90A C90 H90C 109.5
H90B C90 H90C 109.5
C89 C91 H91A 109.5
C89 C91 H91B 109.5
H91A C91 H91B 109.5
C89 C91 H91C 109.5
H91A C91 H91C 109.5
H91B C91 H91C 109.5
C89 C92 H92A 109.5
C89 C92 H92B 109.5
H92A C92 H92B 109.5
C89 C92 H92C 109.5
H92A C92 H92C 109.5
H92B C92 H92C 109.5
O102 C101 C104 111.6(12)
O102 C101 C102 106.1(13)
C104 C101 C102 111.1(17)
O102 C101 C103 108.4(12)
C104 C101 C103 109.8(16)
C102 C101 C103 109.7(17)
C101 C102 H10D 109.5
C101 C102 H10E 109.5
H10D C102 H10E 109.5
C101 C102 H10F 109.5
H10D C102 H10F 109.5
H10E C102 H10F 109.5
C101 C103 H10G 109.5
C101 C103 H10H 109.5
H10G C103 H10H 109.5
C101 C103 H10I 109.5
H10G C103 H10I 109.5
H10H C103 H10I 109.5
C101 C104 H10J 109.5
C101 C104 H10K 109.5
H10J C104 H10K 109.5
C101 C104 H10L 109.5
H10J C104 H10L 109.5
H10K C104 H10L 109.5
O103 C105 C107 109.7(13)
O103 C105 C108 112.1(13)
C107 C105 C108 109.2(16)
O103 C105 C106 104.5(14)
C107 C105 C106 110.2(16)
C108 C105 C106 111.2(17)
C105 C106 H10M 109.5
C105 C106 H10N 109.5
H10M C106 H10N 109.5
C105 C106 H10O 109.5
H10M C106 H10O 109.5
H10N C106 H10O 109.5
C105 C107 H10P 109.5
C105 C107 H10Q 109.5
H10P C107 H10Q 109.5
C105 C107 H10R 109.5
H10P C107 H10R 109.5
H10Q C107 H10R 109.5
C105 C108 H10S 109.5
C105 C108 H10T 109.5
H10S C108 H10T 109.5
C105 C108 H10U 109.5
H10S C108 H10U 109.5
H10T C108 H10U 109.5
O104 C109 C110 105.3(12)
O104 C109 C111 107.8(12)
C110 C109 C111 111.6(13)
O104 C109 C112 110.3(12)
C110 C109 C112 111.1(15)
C111 C109 C112 110.5(13)
C109 C110 H11D 109.5
C109 C110 H11E 109.5
H11D C110 H11E 109.5
C109 C110 H11F 109.5
H11D C110 H11F 109.5
H11E C110 H11F 109.5
C109 C111 H11G 109.5
C109 C111 H11H 109.5
H11G C111 H11H 109.5
C109 C111 H11I 109.5
H11G C111 H11I 109.5
H11H C111 H11I 109.5
C109 C112 H11J 109.5
C109 C112 H11K 109.5
H11J C112 H11K 109.5
C109 C112 H11L 109.5
H11J C112 H11L 109.5
H11K C112 H11L 109.5
C124 O121 C121 107.9(15)
O121 C121 C122 106.5(17)
O121 C121 H12D 110.4
C122 C121 H12D 110.4
O121 C121 H12E 110.4
C122 C121 H12E 110.4
H12D C121 H12E 108.6
C121 C122 C123 107(2)
C121 C122 H12F 110.3
C123 C122 H12F 110.3
C121 C122 H12G 110.3
C123 C122 H12G 110.3
H12F C122 H12G 108.6
C122 C123 C124 106(2)
C122 C123 H12H 110.5
C124 C123 H12H 110.5
C122 C123 H12I 110.5
C124 C123 H12I 110.5
H12H C123 H12I 108.7
O121 C124 C123 107.8(18)
O121 C124 H12J 110.1
C123 C124 H12J 110.1
O121 C124 H12K 110.1
C123 C124 H12K 110.1
H12J C124 H12K 108.5
C131 O131 C134 108(2)
O131 C131 C132 109(3)
O131 C131 H13A 110.0
C132 C131 H13A 110.0
O131 C131 H13B 110.0
C132 C131 H13B 110.0
H13A C131 H13B 108.3
C131 C132 C133 103(3)
C131 C132 H13C 111.2
C133 C132 H13C 111.2
C131 C132 H13D 111.2
C133 C132 H13D 111.2
H13C C132 H13D 109.1
C134 C133 C132 104(2)
C134 C133 H13E 111.0
C132 C133 H13E 111.0
C134 C133 H13F 111.0
C132 C133 H13F 111.0
H13E C133 H13F 109.0
O131 C134 C133 108(3)
O131 C134 H13G 110.0
C133 C134 H13G 110.0
O131 C134 H13H 110.0
C133 C134 H13H 110.0
H13G C134 H13H 108.4

loop_
_geom_bond_atom_site_label_1
_geom_bond_atom_site_label_2
_geom_bond_distance
U1 N1 2.099(12)
U1 O21 2.214(9)
U1 O41 2.246(9)
U1 O1 2.275(8)
U1 Cs1 3.8386(11)
U1 Cs2 4.2432(13)
U2 N1 2.081(12)
U2 O81 2.211(9)
U2 O101 2.239(9)
U2 O61 2.272(9)
U2 Cs2 3.8239(11)
U2 Cs1 4.1556(12)
Cs1 O63 3.156(9)
Cs1 O61 3.229(10)
Cs1 O43 3.237(9)
Cs1 N1 3.276(12)
Cs1 O41 3.308(10)
Cs1 O24 3.318(10)
Cs1 O21 3.733(10)
Cs1 Si3 3.805(4)
Cs1 Si4 3.897(4)
Cs1 Si2 4.237(4)
Cs2 O84 3.091(9)
Cs2 O1 3.117(9)
Cs2 O2 3.137(9)
Cs2 O102 3.140(10)
Cs2 O81 3.293(9)
Cs2 O101 3.425(10)
Cs2 N1 3.635(12)
Cs2 Si1 3.790(4)
Cs2 Si5 3.873(3)
Cs2 Si6 3.979(4)
Si1 O1 1.610(9)
Si1 O4 1.640(11)
Si1 O3 1.643(9)
Si1 O2 1.643(10)
Si2 O21 1.600(10)
Si2 O23 1.624(10)
Si2 O22 1.643(10)
Si2 O24 1.654(10)
Si3 O41 1.593(10)
Si3 O44 1.626(10)
Si3 O43 1.639(9)
Si3 O42 1.650(10)
Si4 O61 1.595(9)
Si4 O62 1.633(10)
Si4 O64 1.650(10)
Si4 O63 1.650(9)
Si5 O81 1.602(10)
Si5 O82 1.622(10)
Si5 O83 1.626(11)
Si5 O84 1.648(9)
Si6 O101 1.591(10)
Si6 O103 1.632(11)
Si6 O104 1.643(11)
Si6 O102 1.646(11)
O2 C1 1.470(15)
O3 C5 1.426(18)
O4 C9 1.448(18)
O22 C21 1.427(18)
O23 C25 1.464(16)
O24 C29 1.449(18)
O42 C41 1.424(15)
O43 C45 1.460(15)
O44 C49 1.456(17)
O62 C61 1.432(18)
O63 C65 1.463(16)
O64 C69 1.424(15)
O82 C81 1.446(15)
O83 C85 1.443(17)
O84 C89 1.439(17)
O102 C101 1.449(16)
O103 C105 1.437(19)
O104 C109 1.440(18)
C1 C2 1.51(3)
C1 C4 1.52(2)
C1 C3 1.520(19)
C2 H2A 0.9800
C2 H2B 0.9800
C2 H2C 0.9800
C3 H3A 0.9800
C3 H3B 0.9800
C3 H3C 0.9800
C4 H4A 0.9800
C4 H4B 0.9800
C4 H4C 0.9800
C5 C6 1.50(3)
C5 C8 1.52(3)
C5 C7 1.53(2)
C6 H6A 0.9800
C6 H6B 0.9800
C6 H6C 0.9800
C7 H7A 0.9800
C7 H7B 0.9800
C7 H7C 0.9800
C8 H8A 0.9800
C8 H8B 0.9800
C8 H8C 0.9800
C9 C12 1.50(2)
C9 C10 1.52(2)
C9 C11 1.54(2)
C10 H10A 0.9800
C10 H10B 0.9800
C10 H10C 0.9800
C11 H11A 0.9800
C11 H11B 0.9800
C11 H11C 0.9800
C12 H12A 0.9800
C12 H12B 0.9800
C12 H12C 0.9800
C21 C24 1.52(2)
C21 C22 1.52(2)
C21 C23 1.52(2)
C22 H22A 0.9800
C22 H22B 0.9800
C22 H22C 0.9800
C23 H23A 0.9800
C23 H23B 0.9800
C23 H23C 0.9800
C24 H24A 0.9800
C24 H24B 0.9800
C24 H24C 0.9800
C25 C27 1.49(2)
C25 C26 1.52(2)
C25 C28 1.54(2)
C26 H26A 0.9800
C26 H26B 0.9800
C26 H26C 0.9800
C27 H27A 0.9800
C27 H27B 0.9800
C27 H27C 0.9800
C28 H28A 0.9800
C28 H28B 0.9800
C28 H28C 0.9800
C29 C30 1.51(2)
C29 C31 1.52(2)
C29 C32 1.53(2)
C30 H30A 0.9800
C30 H30B 0.9800
C30 H30C 0.9800
C31 H31A 0.9800
C31 H31B 0.9800
C31 H31C 0.9800
C32 H32A 0.9800
C32 H32B 0.9800
C32 H32C 0.9800
C41 C44 1.51(2)
C41 C43 1.54(2)
C41 C42 1.54(2)
C42 H42A 0.9800
C42 H42B 0.9800
C42 H42C 0.9800
C43 H43A 0.9800
C43 H43B 0.9800
C43 H43C 0.9800
C44 H44A 0.9800
C44 H44B 0.9800
C44 H44C 0.9800
C45 C48 1.50(2)
C45 C47 1.51(2)
C45 C46 1.57(2)
C46 H46A 0.9800
C46 H46B 0.9800
C46 H46C 0.9800
C47 H47A 0.9800
C47 H47B 0.9800
C47 H47C 0.9800
C48 H48A 0.9800
C48 H48B 0.9800
C48 H48C 0.9800
C49 C51 1.47(2)
C49 C52 1.53(2)
C49 C50 1.55(2)
C50 H50A 0.9800
C50 H50B 0.9800
C50 H50C 0.9800
C51 H51A 0.9800
C51 H51B 0.9800
C51 H51C 0.9800
C52 H52A 0.9800
C52 H52B 0.9800
C52 H52C 0.9800
C61 C62 1.52(3)
C61 C63 1.52(2)
C61 C64 1.52(2)
C62 H62A 0.9800
C62 H62B 0.9800
C62 H62C 0.9800
C63 H63A 0.9800
C63 H63B 0.9800
C63 H63C 0.9800
C64 H64A 0.9800
C64 H64B 0.9800
C64 H64C 0.9800
C65 C68 1.49(2)
C65 C66 1.50(2)
C65 C67 1.53(2)
C66 H66A 0.9800
C66 H66B 0.9800
C66 H66C 0.9800
C67 H67A 0.9800
C67 H67B 0.9800
C67 H67C 0.9800
C68 H68A 0.9800
C68 H68B 0.9800
C68 H68C 0.9800
C69 C70 1.510(19)
C69 C71 1.52(2)
C69 C72 1.52(2)
C70 H70A 0.9800
C70 H70B 0.9800
C70 H70C 0.9800
C71 H71A 0.9800
C71 H71B 0.9800
C71 H71C 0.9800
C72 H72A 0.9800
C72 H72B 0.9800
C72 H72C 0.9800
C81 C84 1.51(2)
C81 C83 1.53(2)
C81 C82 1.54(2)
C82 H82A 0.9800
C82 H82B 0.9800
C82 H82C 0.9800
C83 H83A 0.9800
C83 H83B 0.9800
C83 H83C 0.9800
C84 H84A 0.9800
C84 H84B 0.9800
C84 H84C 0.9800
C85 C87 1.50(2)
C85 C88 1.521(19)
C85 C86 1.53(2)
C86 H86A 0.9800
C86 H86B 0.9800
C86 H86C 0.9800
C87 H87A 0.9800
C87 H87B 0.9800
C87 H87C 0.9800
C88 H88A 0.9800
C88 H88B 0.9800
C88 H88C 0.9800
C89 C91 1.51(2)
C89 C92 1.52(2)
C89 C90 1.53(2)
C90 H90A 0.9800
C90 H90B 0.9800
C90 H90C 0.9800
C91 H91A 0.9800
C91 H91B 0.9800
C91 H91C 0.9800
C92 H92A 0.9800
C92 H92B 0.9800
C92 H92C 0.9800
C101 C104 1.50(2)
C101 C102 1.51(2)
C101 C103 1.53(2)
C102 H10D 0.9800
C102 H10E 0.9800
C102 H10F 0.9800
C103 H10G 0.9800
C103 H10H 0.9800
C103 H10I 0.9800
C104 H10J 0.9800
C104 H10K 0.9800
C104 H10L 0.9800
C105 C107 1.51(2)
C105 C108 1.52(3)
C105 C106 1.55(3)
C106 H10M 0.9800
C106 H10N 0.9800
C106 H10O 0.9800
C107 H10P 0.9800
C107 H10Q 0.9800
C107 H10R 0.9800
C108 H10S 0.9800
C108 H10T 0.9800
C108 H10U 0.9800
C109 C110 1.51(2)
C109 C111 1.51(2)
C109 C112 1.53(2)
C110 H11D 0.9800
C110 H11E 0.9800
C110 H11F 0.9800
C111 H11G 0.9800
C111 H11H 0.9800
C111 H11I 0.9800
C112 H11J 0.9800
C112 H11K 0.9800
C112 H11L 0.9800
O121 C124 1.40(2)
O121 C121 1.45(2)
C121 C122 1.46(3)
C121 H12D 0.9900
C121 H12E 0.9900
C122 C123 1.47(3)
C122 H12F 0.9900
C122 H12G 0.9900
C123 C124 1.48(3)
C123 H12H 0.9900
C123 H12I 0.9900
C124 H12J 0.9900
C124 H12K 0.9900
O131 C131 1.35(3)
O131 C134 1.38(4)
C131 C132 1.45(4)
C131 H13A 0.9900
C131 H13B 0.9900
C132 C133 1.52(4)
C132 H13C 0.9900
C132 H13D 0.9900
C133 C134 1.46(4)
C133 H13E 0.9900
C133 H13F 0.9900
C134 H13G 0.9900
C134 H13H 0.9900

loop_
_geom_torsion_atom_site_label_1
_geom_torsion_atom_site_label_2
_geom_torsion_atom_site_label_3
_geom_torsion_atom_site_label_4
_geom_torsion
N1 U1 Cs1 O63 -11.7(5)
O21 U1 Cs1 O63 -127.5(4)
O41 U1 Cs1 O63 118.5(4)
O1 U1 Cs1 O63 15.3(8)
Cs2 U1 Cs1 O63 5.5(3)
N1 U1 Cs1 O61 -2.1(4)
O21 U1 Cs1 O61 -117.9(3)
O41 U1 Cs1 O61 128.0(3)
O1 U1 Cs1 O61 24.9(7)
Cs2 U1 Cs1 O61 15.04(18)
N1 U1 Cs1 O43 -125.5(4)
O21 U1 Cs1 O43 118.8(3)
O41 U1 Cs1 O43 4.7(3)
O1 U1 Cs1 O43 -98.4(7)
Cs2 U1 Cs1 O43 -108.31(17)
O21 U1 Cs1 N1 -115.8(5)
O41 U1 Cs1 N1 130.2(5)
O1 U1 Cs1 N1 27.0(8)
Cs2 U1 Cs1 N1 17.2(4)
N1 U1 Cs1 O41 -130.2(5)
O21 U1 Cs1 O41 114.1(4)
O1 U1 Cs1 O41 -103.1(8)
Cs2 U1 Cs1 O41 -113.0(3)
N1 U1 Cs1 O24 122.0(4)
O21 U1 Cs1 O24 6.2(3)
O41 U1 Cs1 O24 -107.9(3)
O1 U1 Cs1 O24 149.0(7)
Cs2 U1 Cs1 O24 139.14(18)
N1 U1 Cs1 O21 115.8(5)
O41 U1 Cs1 O21 -114.1(4)
O1 U1 Cs1 O21 142.8(8)
Cs2 U1 Cs1 O21 132.9(3)
N1 U1 Cs1 Si3 -138.2(4)
O21 U1 Cs1 Si3 106.0(3)
O41 U1 Cs1 Si3 -8.1(3)
O1 U1 Cs1 Si3 -111.2(7)
Cs2 U1 Cs1 Si3 -121.08(7)
N1 U1 Cs1 Si4 -2.2(4)
O21 U1 Cs1 Si4 -117.9(3)
O41 U1 Cs1 Si4 128.0(3)
O1 U1 Cs1 Si4 24.9(7)
Cs2 U1 Cs1 Si4 14.98(7)
N1 U1 Cs1 U2 -4.4(4)
O21 U1 Cs1 U2 -120.1(3)
O41 U1 Cs1 U2 125.8(3)
O1 U1 Cs1 U2 22.7(7)
Cs2 U1 Cs1 U2 12.78(2)
N1 U1 Cs1 Si2 118.0(4)
O21 U1 Cs1 Si2 2.2(3)
O41 U1 Cs1 Si2 -111.8(3)
O1 U1 Cs1 Si2 145.0(7)
Cs2 U1 Cs1 Si2 135.17(7)
N1 U2 Cs1 O63 -179.7(5)
O81 U2 Cs1 O63 94.6(3)
O101 U2 Cs1 O63 -119.4(5)
O61 U2 Cs1 O63 -8.7(4)
Cs2 U2 Cs1 O63 160.95(18)
N1 U2 Cs1 O61 -171.0(5)
O81 U2 Cs1 O61 103.3(4)
O101 U2 Cs1 O61 -110.7(5)
Cs2 U2 Cs1 O61 169.6(3)
N1 U2 Cs1 O43 71.8(5)
O81 U2 Cs1 O43 -13.9(3)
O101 U2 Cs1 O43 132.2(4)
O61 U2 Cs1 O43 -117.2(4)
Cs2 U2 Cs1 O43 52.48(16)
O81 U2 Cs1 N1 -85.7(5)
O101 U2 Cs1 N1 60.3(6)
O61 U2 Cs1 N1 171.0(5)
Cs2 U2 Cs1 N1 -19.4(4)
N1 U2 Cs1 O41 33.2(4)
O81 U2 Cs1 O41 -52.5(3)
O101 U2 Cs1 O41 93.5(4)
O61 U2 Cs1 O41 -155.8(4)
Cs2 U2 Cs1 O41 13.81(16)
N1 U2 Cs1 O24 -54.2(5)
O81 U2 Cs1 O24 -139.9(3)
O101 U2 Cs1 O24 6.1(5)
O61 U2 Cs1 O24 116.8(4)
Cs2 U2 Cs1 O24 -73.59(18)
N1 U2 Cs1 O21 -24.3(4)
O81 U2 Cs1 O21 -110.0(3)
O101 U2 Cs1 O21 36.0(4)
O61 U2 Cs1 O21 146.7(4)
Cs2 U2 Cs1 O21 -43.68(16)
N1 U2 Cs1 Si3 45.5(4)
O81 U2 Cs1 Si3 -40.2(3)
O101 U2 Cs1 Si3 105.8(4)
O61 U2 Cs1 Si3 -143.5(3)
Cs2 U2 Cs1 Si3 26.15(6)
N1 U2 Cs1 U1 4.9(4)
O81 U2 Cs1 U1 -80.8(3)
O101 U2 Cs1 U1 65.2(4)
O61 U2 Cs1 U1 175.9(3)
Cs2 U2 Cs1 U1 -14.51(2)
N1 U2 Cs1 Si4 -172.8(4)
O81 U2 Cs1 Si4 101.5(3)
O101 U2 Cs1 Si4 -112.5(4)
O61 U2 Cs1 Si4 -1.8(3)
Cs2 U2 Cs1 Si4 167.80(7)
N1 U2 Cs1 Si2 -40.1(4)
O81 U2 Cs1 Si2 -125.7(3)
O101 U2 Cs1 Si2 20.3(4)
O61 U2 Cs1 Si2 130.9(3)
Cs2 U2 Cs1 Si2 -59.41(6)
N1 U2 Cs2 O84 -102.4(4)
O81 U2 Cs2 O84 16.3(3)
O101 U2 Cs2 O84 136.8(4)
O61 U2 Cs2 O84 -53.3(10)
Cs1 U2 Cs2 O84 -86.39(19)
N1 U2 Cs2 O1 2.1(4)
O81 U2 Cs2 O1 120.9(3)
O101 U2 Cs2 O1 -118.7(4)
O61 U2 Cs2 O1 51.2(10)
Cs1 U2 Cs2 O1 18.11(18)
N1 U2 Cs2 O2 -2.6(5)
O81 U2 Cs2 O2 116.2(4)
O101 U2 Cs2 O2 -123.4(4)
O61 U2 Cs2 O2 46.5(10)
Cs1 U2 Cs2 O2 13.4(3)
N1 U2 Cs2 O102 131.9(4)
O81 U2 Cs2 O102 -109.3(3)
O101 U2 Cs2 O102 11.1(4)
O61 U2 Cs2 O102 -179.0(10)
Cs1 U2 Cs2 O102 147.93(19)
N1 U2 Cs2 O81 -118.8(5)
O101 U2 Cs2 O81 120.4(4)
O61 U2 Cs2 O81 -69.6(10)
Cs1 U2 Cs2 O81 -102.7(3)
N1 U2 Cs2 O101 120.8(5)
O81 U2 Cs2 O101 -120.4(4)
O61 U2 Cs2 O101 169.9(10)
Cs1 U2 Cs2 O101 136.8(3)
O81 U2 Cs2 N1 118.8(5)
O101 U2 Cs2 N1 -120.8(5)
O61 U2 Cs2 N1 49.2(11)
Cs1 U2 Cs2 N1 16.1(3)
N1 U2 Cs2 Si1 5.2(4)
O81 U2 Cs2 Si1 124.0(3)
O101 U2 Cs2 Si1 -115.6(3)
O61 U2 Cs2 Si1 54.4(10)
Cs1 U2 Cs2 Si1 21.25(7)
N1 U2 Cs2 Si5 -110.3(4)
O81 U2 Cs2 Si5 8.5(3)
O101 U2 Cs2 Si5 128.9(3)
O61 U2 Cs2 Si5 -61.2(10)
Cs1 U2 Cs2 Si5 -94.28(7)
N1 U2 Cs2 Si6 129.6(4)
O81 U2 Cs2 Si6 -111.6(3)
O101 U2 Cs2 Si6 8.9(3)
O61 U2 Cs2 Si6 178.8(10)
Cs1 U2 Cs2 Si6 145.69(7)
N1 U2 Cs2 U1 -2.9(3)
O81 U2 Cs2 U1 115.9(3)
O101 U2 Cs2 U1 -123.6(3)
O61 U2 Cs2 U1 46.3(10)
Cs1 U2 Cs2 U1 13.19(2)
N1 U1 Cs2 O84 81.2(4)
O21 U1 Cs2 O84 151.5(4)
O41 U1 Cs2 O84 -3.8(3)
O1 U1 Cs2 O84 -111.4(4)
Cs1 U1 Cs2 O84 64.06(17)
N1 U1 Cs2 O1 -167.5(5)
O21 U1 Cs2 O1 -97.1(5)
O41 U1 Cs2 O1 107.6(4)
Cs1 U1 Cs2 O1 175.4(3)
N1 U1 Cs2 O2 -176.7(4)
O21 U1 Cs2 O2 -106.4(4)
O41 U1 Cs2 O2 98.3(3)
O1 U1 Cs2 O2 -9.3(4)
Cs1 U1 Cs2 O2 166.16(18)
N1 U1 Cs2 O102 -53.2(4)
O21 U1 Cs2 O102 17.1(4)
O41 U1 Cs2 O102 -138.2(4)
O1 U1 Cs2 O102 114.3(4)
Cs1 U1 Cs2 O102 -70.3(2)
N1 U1 Cs2 O81 34.8(4)
O21 U1 Cs2 O81 105.1(4)
O41 U1 Cs2 O81 -50.2(3)
O1 U1 Cs2 O81 -157.7(4)
Cs1 U1 Cs2 O81 17.70(16)
N1 U1 Cs2 O101 -25.9(4)
O21 U1 Cs2 O101 44.4(4)
O41 U1 Cs2 O101 -110.9(3)
O1 U1 Cs2 O101 141.5(4)
Cs1 U1 Cs2 O101 -43.03(17)
O21 U1 Cs2 N1 70.3(5)
O41 U1 Cs2 N1 -85.0(5)
O1 U1 Cs2 N1 167.5(5)
Cs1 U1 Cs2 N1 -17.1(4)
N1 U1 Cs2 Si1 -168.3(4)
O21 U1 Cs2 Si1 -97.9(4)
O41 U1 Cs2 Si1 106.8(3)
O1 U1 Cs2 Si1 -0.8(3)
Cs1 U1 Cs2 Si1 174.63(7)
N1 U1 Cs2 U2 3.1(4)
O21 U1 Cs2 U2 73.4(4)
O41 U1 Cs2 U2 -81.9(3)
O1 U1 Cs2 U2 170.6(3)
Cs1 U1 Cs2 U2 -14.00(2)
N1 U1 Cs2 Si5 57.6(4)
O21 U1 Cs2 Si5 127.9(4)
O41 U1 Cs2 Si5 -27.4(3)
O1 U1 Cs2 Si5 -134.9(3)
Cs1 U1 Cs2 Si5 40.50(6)
N1 U1 Cs2 Si6 -37.1(4)
O21 U1 Cs2 Si6 33.2(4)
O41 U1 Cs2 Si6 -122.1(3)
O1 U1 Cs2 Si6 130.4(3)
Cs1 U1 Cs2 Si6 -54.21(6)
O84 Cs2 Si1 O1 83.0(5)
O2 Cs2 Si1 O1 161.1(6)
O102 Cs2 Si1 O1 -107.0(5)
O81 Cs2 Si1 O1 32.1(5)
O101 Cs2 Si1 O1 -48.3(5)
N1 Cs2 Si1 O1 -4.8(5)
U2 Cs2 Si1 O1 -7.6(4)
Si5 Cs2 Si1 O1 61.6(4)
Si6 Cs2 Si1 O1 -77.8(4)
U1 Cs2 Si1 O1 1.0(4)
O84 Cs2 Si1 O4 -5.6(6)
O1 Cs2 Si1 O4 -88.6(7)
O2 Cs2 Si1 O4 72.6(7)
O102 Cs2 Si1 O4 164.5(6)
O81 Cs2 Si1 O4 -56.5(6)
O101 Cs2 Si1 O4 -136.8(6)
N1 Cs2 Si1 O4 -93.3(6)
U2 Cs2 Si1 O4 -96.1(6)
Si5 Cs2 Si1 O4 -27.0(6)
Si6 Cs2 Si1 O4 -166.3(5)
U1 Cs2 Si1 O4 -87.6(6)
O84 Cs2 Si1 O3 -176.2(4)
O1 Cs2 Si1 O3 100.8(6)
O2 Cs2 Si1 O3 -98.1(6)
O102 Cs2 Si1 O3 -6.2(5)
O81 Cs2 Si1 O3 132.9(5)
O101 Cs2 Si1 O3 52.6(5)
N1 Cs2 Si1 O3 96.0(4)
U2 Cs2 Si1 O3 93.2(4)
Si5 Cs2 Si1 O3 162.4(4)
Si6 Cs2 Si1 O3 23.0(4)
U1 Cs2 Si1 O3 101.8(4)
O84 Cs2 Si1 O2 -78.2(5)
O1 Cs2 Si1 O2 -161.1(6)
O102 Cs2 Si1 O2 91.9(5)
O81 Cs2 Si1 O2 -129.0(5)
O101 Cs2 Si1 O2 150.6(5)
N1 Cs2 Si1 O2 -165.9(5)
U2 Cs2 Si1 O2 -168.7(4)
Si5 Cs2 Si1 O2 -99.6(4)
Si6 Cs2 Si1 O2 121.1(4)
U1 Cs2 Si1 O2 -160.1(4)
O63 Cs1 Si2 O21 129.4(5)
O61 Cs1 Si2 O21 73.5(5)
O43 Cs1 Si2 O21 -71.0(5)
N1 Cs1 Si2 O21 26.6(5)
O41 Cs1 Si2 O21 -37.6(5)
O24 Cs1 Si2 O21 -172.6(7)
Si3 Cs1 Si2 O21 -60.8(4)
U1 Cs1 Si2 O21 -3.3(4)
Si4 Cs1 Si2 O21 98.2(4)
U2 Cs1 Si2 O21 45.8(4)
O63 Cs1 Si2 O23 -131.2(5)
O61 Cs1 Si2 O23 172.9(5)
O43 Cs1 Si2 O23 28.5(5)
N1 Cs1 Si2 O23 126.1(5)
O41 Cs1 Si2 O23 61.9(5)
O24 Cs1 Si2 O23 -73.1(7)
O21 Cs1 Si2 O23 99.5(6)
Si3 Cs1 Si2 O23 38.6(5)
U1 Cs1 Si2 O23 96.1(5)
Si4 Cs1 Si2 O23 -162.3(4)
U2 Cs1 Si2 O23 145.3(5)
O63 Cs1 Si2 O22 29.5(5)
O61 Cs1 Si2 O22 -26.4(5)
O43 Cs1 Si2 O22 -170.8(5)
N1 Cs1 Si2 O22 -73.2(5)
O41 Cs1 Si2 O22 -137.4(5)
O24 Cs1 Si2 O22 87.6(7)
O21 Cs1 Si2 O22 -99.8(6)
Si3 Cs1 Si2 O22 -160.7(5)
U1 Cs1 Si2 O22 -103.2(5)
Si4 Cs1 Si2 O22 -1.6(5)
U2 Cs1 Si2 O22 -54.0(5)
O63 Cs1 Si2 O24 -58.1(6)
O61 Cs1 Si2 O24 -114.0(5)
O43 Cs1 Si2 O24 101.6(5)
N1 Cs1 Si2 O24 -160.8(5)
O41 Cs1 Si2 O24 134.9(5)
O21 Cs1 Si2 O24 172.6(7)
Si3 Cs1 Si2 O24 111.7(5)
U1 Cs1 Si2 O24 169.2(5)
Si4 Cs1 Si2 O24 -89.2(5)
U2 Cs1 Si2 O24 -141.6(5)
O63 Cs1 Si3 O41 -123.9(5)
O61 Cs1 Si3 O41 -56.5(5)
O43 Cs1 Si3 O41 -137.8(6)
N1 Cs1 Si3 O41 -10.1(5)
O24 Cs1 Si3 O41 85.0(5)
O21 Cs1 Si3 O41 45.5(4)
U1 Cs1 Si3 O41 11.4(4)
Si4 Cs1 Si3 O41 -88.0(4)
U2 Cs1 Si3 O41 -30.8(4)
Si2 Cs1 Si3 O41 65.4(4)
O63 Cs1 Si3 O44 -50.0(12)
O61 Cs1 Si3 O44 17.5(12)
O43 Cs1 Si3 O44 -63.9(12)
N1 Cs1 Si3 O44 63.9(11)
O41 Cs1 Si3 O44 73.9(12)
O24 Cs1 Si3 O44 158.9(11)
O21 Cs1 Si3 O44 119.4(11)
U1 Cs1 Si3 O44 85.3(11)
Si4 Cs1 Si3 O44 -14.0(12)
U2 Cs1 Si3 O44 43.2(11)
Si2 Cs1 Si3 O44 139.4(11)
O63 Cs1 Si3 O43 13.9(5)
O61 Cs1 Si3 O43 81.4(5)
N1 Cs1 Si3 O43 127.8(5)
O41 Cs1 Si3 O43 137.8(6)
O24 Cs1 Si3 O43 -137.2(4)
O21 Cs1 Si3 O43 -176.7(4)
U1 Cs1 Si3 O43 149.2(4)
Si4 Cs1 Si3 O43 49.9(4)
U2 Cs1 Si3 O43 107.1(4)
Si2 Cs1 Si3 O43 -156.7(4)
O63 Cs1 Si3 O42 118.8(4)
O61 Cs1 Si3 O42 -173.8(4)
O43 Cs1 Si3 O42 104.9(5)
N1 Cs1 Si3 O42 -127.3(4)
O41 Cs1 Si3 O42 -117.3(6)
O24 Cs1 Si3 O42 -32.3(4)
O21 Cs1 Si3 O42 -71.8(4)
U1 Cs1 Si3 O42 -105.9(3)
Si4 Cs1 Si3 O42 154.8(3)
U2 Cs1 Si3 O42 -148.1(3)
Si2 Cs1 Si3 O42 -51.9(3)
O63 Cs1 Si4 O61 165.9(7)
O43 Cs1 Si4 O61 99.8(5)
N1 Cs1 Si4 O61 -1.1(5)
O41 Cs1 Si4 O61 40.7(5)
O24 Cs1 Si4 O61 -94.4(5)
O21 Cs1 Si4 O61 -39.4(5)
Si3 Cs1 Si4 O61 76.9(5)
U1 Cs1 Si4 O61 0.1(5)
U2 Cs1 Si4 O61 2.5(5)
Si2 Cs1 Si4 O61 -67.9(5)
O63 Cs1 Si4 O62 72.6(7)
O61 Cs1 Si4 O62 -93.3(7)
O43 Cs1 Si4 O62 6.5(6)
N1 Cs1 Si4 O62 -94.3(6)
O41 Cs1 Si4 O62 -52.5(6)
O24 Cs1 Si4 O62 172.3(6)
O21 Cs1 Si4 O62 -132.6(6)
Si3 Cs1 Si4 O62 -16.4(6)
U1 Cs1 Si4 O62 -93.1(6)
U2 Cs1 Si4 O62 -90.8(6)
Si2 Cs1 Si4 O62 -161.2(5)
O63 Cs1 Si4 O64 -95.5(6)
O61 Cs1 Si4 O64 98.7(6)
O43 Cs1 Si4 O64 -161.6(4)
N1 Cs1 Si4 O64 97.6(5)
O41 Cs1 Si4 O64 139.4(5)
O24 Cs1 Si4 O64 4.3(5)
O21 Cs1 Si4 O64 59.3(5)
Si3 Cs1 Si4 O64 175.5(4)
U1 Cs1 Si4 O64 98.8(4)
U2 Cs1 Si4 O64 101.2(4)
Si2 Cs1 Si4 O64 30.8(4)
O61 Cs1 Si4 O63 -165.9(7)
O43 Cs1 Si4 O63 -66.1(5)
N1 Cs1 Si4 O63 -166.9(5)
O41 Cs1 Si4 O63 -125.1(5)
O24 Cs1 Si4 O63 99.7(5)
O21 Cs1 Si4 O63 154.8(5)
Si3 Cs1 Si4 O63 -89.0(5)
U1 Cs1 Si4 O63 -165.7(4)
U2 Cs1 Si4 O63 -163.4(5)
Si2 Cs1 Si4 O63 126.2(4)
O84 Cs2 Si5 O81 -172.6(7)
O1 Cs2 Si5 O81 -92.6(5)
O2 Cs2 Si5 O81 -146.4(5)
O102 Cs2 Si5 O81 54.8(5)
O101 Cs2 Si5 O81 15.0(5)
N1 Cs2 Si5 O81 -43.4(5)
Si1 Cs2 Si5 O81 -115.6(4)
U2 Cs2 Si5 O81 -12.0(4)
Si6 Cs2 Si5 O81 35.4(4)
U1 Cs2 Si5 O81 -69.3(4)
O84 Cs2 Si5 O82 -76.2(7)
O1 Cs2 Si5 O82 3.8(5)
O2 Cs2 Si5 O82 -50.0(5)
O102 Cs2 Si5 O82 151.2(5)
O81 Cs2 Si5 O82 96.4(7)
O101 Cs2 Si5 O82 111.4(5)
N1 Cs2 Si5 O82 52.9(5)
Si1 Cs2 Si5 O82 -19.2(5)
U2 Cs2 Si5 O82 84.4(5)
Si6 Cs2 Si5 O82 131.8(5)
U1 Cs2 Si5 O82 27.1(5)
O84 Cs2 Si5 O83 89.8(7)
O1 Cs2 Si5 O83 169.9(5)
O2 Cs2 Si5 O83 116.1(5)
O102 Cs2 Si5 O83 -42.8(5)
O81 Cs2 Si5 O83 -97.5(6)
O101 Cs2 Si5 O83 -82.5(5)
N1 Cs2 Si5 O83 -141.0(5)
Si1 Cs2 Si5 O83 146.9(5)
U2 Cs2 Si5 O83 -109.5(5)
Si6 Cs2 Si5 O83 -62.1(5)
U1 Cs2 Si5 O83 -166.8(5)
O1 Cs2 Si5 O84 80.1(5)
O2 Cs2 Si5 O84 26.3(5)
O102 Cs2 Si5 O84 -132.6(5)
O81 Cs2 Si5 O84 172.6(7)
O101 Cs2 Si5 O84 -172.3(5)
N1 Cs2 Si5 O84 129.2(5)
Si1 Cs2 Si5 O84 57.1(5)
U2 Cs2 Si5 O84 160.7(5)
Si6 Cs2 Si5 O84 -152.0(5)
U1 Cs2 Si5 O84 103.4(5)
O84 Cs2 Si6 O101 -73.3(5)
O1 Cs2 Si6 O101 57.5(5)
O2 Cs2 Si6 O101 121.4(5)
O102 Cs2 Si6 O101 172.6(7)
O81 Cs2 Si6 O101 -46.7(5)
N1 Cs2 Si6 O101 11.6(5)
Si1 Cs2 Si6 O101 86.5(5)
U2 Cs2 Si6 O101 -13.0(5)
Si5 Cs2 Si6 O101 -60.9(5)
U1 Cs2 Si6 O101 29.2(5)
O84 Cs2 Si6 O103 30.5(5)
O1 Cs2 Si6 O103 161.3(5)
O2 Cs2 Si6 O103 -134.9(5)
O102 Cs2 Si6 O103 -83.7(7)
O81 Cs2 Si6 O103 57.0(5)
O101 Cs2 Si6 O103 103.8(7)
N1 Cs2 Si6 O103 115.3(5)
Si1 Cs2 Si6 O103 -169.8(5)
U2 Cs2 Si6 O103 90.7(5)
Si5 Cs2 Si6 O103 42.9(5)
U1 Cs2 Si6 O103 132.9(5)
O84 Cs2 Si6 O104 -165.7(6)
O1 Cs2 Si6 O104 -34.9(6)
O2 Cs2 Si6 O104 29.0(6)
O102 Cs2 Si6 O104 80.2(7)
O81 Cs2 Si6 O104 -139.1(6)
O101 Cs2 Si6 O104 -92.4(7)
N1 Cs2 Si6 O104 -80.8(6)
Si1 Cs2 Si6 O104 -5.9(6)
U2 Cs2 Si6 O104 -105.5(6)
Si5 Cs2 Si6 O104 -153.3(6)
U1 Cs2 Si6 O104 -63.2(6)
O84 Cs2 Si6 O102 114.1(5)
O1 Cs2 Si6 O102 -115.1(5)
O2 Cs2 Si6 O102 -51.2(6)
O81 Cs2 Si6 O102 140.7(5)
O101 Cs2 Si6 O102 -172.6(7)
N1 Cs2 Si6 O102 -161.0(5)
Si1 Cs2 Si6 O102 -86.1(5)
U2 Cs2 Si6 O102 174.4(5)
Si5 Cs2 Si6 O102 126.5(5)
U1 Cs2 Si6 O102 -143.4(5)
O4 Si1 O1 U1 -43.8(15)
O3 Si1 O1 U1 77.7(15)
O2 Si1 O1 U1 -160.3(13)
Cs2 Si1 O1 U1 -176.2(16)
O4 Si1 O1 Cs2 132.5(5)
O3 Si1 O1 Cs2 -106.1(5)
O2 Si1 O1 Cs2 15.9(5)
N1 U1 O1 Si1 -172.7(14)
O21 U1 O1 Si1 -60.0(15)
O41 U1 O1 Si1 72.8(14)
Cs1 U1 O1 Si1 163.7(8)
Cs2 U1 O1 Si1 176.2(16)
N1 U1 O1 Cs2 11.0(4)
O21 U1 O1 Cs2 123.8(4)
O41 U1 O1 Cs2 -103.4(4)
Cs1 U1 O1 Cs2 -12.5(9)
O84 Cs2 O1 Si1 -104.6(4)
O2 Cs2 O1 Si1 -10.5(4)
O102 Cs2 O1 Si1 92.6(5)
O81 Cs2 O1 Si1 -155.0(4)
O101 Cs2 O1 Si1 140.8(4)
N1 Cs2 O1 Si1 174.5(5)
U2 Cs2 O1 Si1 173.3(4)
Si5 Cs2 O1 Si1 -129.3(4)
Si6 Cs2 O1 Si1 120.2(4)
U1 Cs2 O1 Si1 -178.4(7)
O84 Cs2 O1 U1 73.8(3)
O2 Cs2 O1 U1 167.9(5)
O102 Cs2 O1 U1 -89.0(4)
O81 Cs2 O1 U1 23.4(4)
O101 Cs2 O1 U1 -40.8(4)
N1 Cs2 O1 U1 -7.1(3)
Si1 Cs2 O1 U1 178.4(7)
U2 Cs2 O1 U1 -8.3(3)
Si5 Cs2 O1 U1 49.1(3)
Si6 Cs2 O1 U1 -61.4(4)
O1 Si1 O2 C1 167.5(11)
O4 Si1 O2 C1 44.5(12)
O3 Si1 O2 C1 -69.0(13)
Cs2 Si1 O2 C1 -176.8(13)
O1 Si1 O2 Cs2 -15.7(5)
O4 Si1 O2 Cs2 -138.7(4)
O3 Si1 O2 Cs2 107.8(5)
O84 Cs2 O2 C1 -74.3(11)
O1 Cs2 O2 C1 -173.0(12)
O102 Cs2 O2 C1 70.8(11)
O81 Cs2 O2 C1 -107.1(10)
O101 Cs2 O2 C1 130.5(10)
N1 Cs2 O2 C1 -168.3(10)
Si1 Cs2 O2 C1 176.8(13)
U2 Cs2 O2 C1 -166.8(9)
Si5 Cs2 O2 C1 -85.0(10)
Si6 Cs2 O2 C1 92.3(10)
U1 Cs2 O2 C1 -166.6(10)
O84 Cs2 O2 Si1 109.0(4)
O1 Cs2 O2 Si1 10.3(3)
O102 Cs2 O2 Si1 -106.0(4)
O81 Cs2 O2 Si1 76.1(6)
O101 Cs2 O2 Si1 -46.2(7)
N1 Cs2 O2 Si1 14.9(5)
U2 Cs2 O2 Si1 16.4(6)
Si5 Cs2 O2 Si1 98.3(4)
Si6 Cs2 O2 Si1 -84.5(5)
U1 Cs2 O2 Si1 16.7(4)
O1 Si1 O3 C5 37.2(15)
O4 Si1 O3 C5 164.2(13)
O2 Si1 O3 C5 -82.1(14)
Cs2 Si1 O3 C5 -22.3(14)
O1 Si1 O4 C9 78.6(11)
O3 Si1 O4 C9 -47.1(12)
O2 Si1 O4 C9 -164.6(10)
Cs2 Si1 O4 C9 141.6(9)
O23 Si2 O21 Cs1 -122.7(4)
O22 Si2 O21 Cs1 116.5(4)
O24 Si2 O21 Cs1 -5.6(5)
N1 U1 O21 Cs1 -51.3(4)
O41 U1 O21 Cs1 52.5(3)
O1 U1 O21 Cs1 -165.9(3)
Cs2 U1 O21 Cs1 -106.3(3)
O63 Cs1 O21 Si2 -79.8(6)
O61 Cs1 O21 Si2 -115.7(4)
O43 Cs1 O21 Si2 113.7(4)
N1 Cs1 O21 Si2 -148.4(6)
O41 Cs1 O21 Si2 135.8(5)
O24 Cs1 O21 Si2 3.9(4)
Si3 Cs1 O21 Si2 115.1(4)
U1 Cs1 O21 Si2 175.0(6)
Si4 Cs1 O21 Si2 -100.1(4)
U2 Cs1 O21 Si2 -134.2(4)
O63 Cs1 O21 U1 105.2(5)
O61 Cs1 O21 U1 69.3(3)
O43 Cs1 O21 U1 -61.4(3)
N1 Cs1 O21 U1 36.5(3)
O41 Cs1 O21 U1 -39.3(3)
O24 Cs1 O21 U1 -171.1(5)
Si3 Cs1 O21 U1 -59.9(2)
Si4 Cs1 O21 U1 84.9(3)
U2 Cs1 O21 U1 50.8(2)
Si2 Cs1 O21 U1 -175.0(6)
O21 Si2 O22 C21 -42.5(14)
O23 Si2 O22 C21 -168.5(12)
O24 Si2 O22 C21 77.5(13)
Cs1 Si2 O22 C21 26.9(14)
O21 Si2 O23 C25 -79.7(12)
O22 Si2 O23 C25 45.3(12)
O24 Si2 O23 C25 162.6(11)
Cs1 Si2 O23 C25 -151.4(10)
O21 Si2 O24 C29 -174.5(11)
O23 Si2 O24 C29 -51.7(13)
O22 Si2 O24 C29 62.0(13)
Cs1 Si2 O24 C29 178.7(14)
O21 Si2 O24 Cs1 6.8(6)
O23 Si2 O24 Cs1 129.5(5)
O22 Si2 O24 Cs1 -116.7(5)
O63 Cs1 O24 C29 -41.5(10)
O61 Cs1 O24 C29 -100.6(9)
O43 Cs1 O24 C29 95.7(9)
N1 Cs1 O24 C29 -160.3(9)
O41 Cs1 O24 C29 138.2(9)
O21 Cs1 O24 C29 177.0(10)
Si3 Cs1 O24 C29 113.7(9)
U1 Cs1 O24 C29 171.9(9)
Si4 Cs1 O24 C29 -71.7(9)
U2 Cs1 O24 C29 -136.6(9)
Si2 Cs1 O24 C29 -178.9(12)
O63 Cs1 O24 Si2 137.4(4)
O61 Cs1 O24 Si2 78.3(5)
O43 Cs1 O24 Si2 -85.4(5)
N1 Cs1 O24 Si2 18.6(5)
O41 Cs1 O24 Si2 -42.9(5)
O21 Cs1 O24 Si2 -4.1(4)
Si3 Cs1 O24 Si2 -67.4(5)
U1 Cs1 O24 Si2 -9.2(4)
Si4 Cs1 O24 Si2 107.2(5)
U2 Cs1 O24 Si2 42.3(5)
O44 Si3 O41 U1 109(2)
O43 Si3 O41 U1 -127(2)
O42 Si3 O41 U1 -13(2)
Cs1 Si3 O41 U1 -91(2)
O44 Si3 O41 Cs1 -159.9(4)
O43 Si3 O41 Cs1 -36.1(5)
O42 Si3 O41 Cs1 78.0(5)
N1 U1 O41 Si3 135(2)
O21 U1 O41 Si3 32(2)
O1 U1 O41 Si3 -110(2)
Cs1 U1 O41 Si3 93(2)
Cs2 U1 O41 Si3 -165(2)
N1 U1 O41 Cs1 41.8(4)
O21 U1 O41 Cs1 -60.6(3)
O1 U1 O41 Cs1 157.2(3)
Cs2 U1 O41 Cs1 102.4(2)
O63 Cs1 O41 Si3 84.4(6)
O61 Cs1 O41 Si3 136.4(4)
O43 Cs1 O41 Si3 23.3(4)
N1 Cs1 O41 Si3 168.6(5)
O24 Cs1 O41 Si3 -95.2(4)
O21 Cs1 O41 Si3 -125.7(5)
U1 Cs1 O41 Si3 -163.1(6)
Si4 Cs1 O41 Si3 119.6(4)
U2 Cs1 O41 Si3 150.7(4)
Si2 Cs1 O41 Si3 -110.0(4)
O63 Cs1 O41 U1 -112.5(4)
O61 Cs1 O41 U1 -60.5(3)
O43 Cs1 O41 U1 -173.6(5)
N1 Cs1 O41 U1 -28.3(3)
O24 Cs1 O41 U1 67.9(3)
O21 Cs1 O41 U1 37.3(2)
Si3 Cs1 O41 U1 163.1(6)
Si4 Cs1 O41 U1 -77.4(3)
U2 Cs1 O41 U1 -46.2(2)
Si2 Cs1 O41 U1 53.1(2)
O41 Si3 O42 C41 86.7(12)
O44 Si3 O42 C41 -39.2(12)
O43 Si3 O42 C41 -158.2(11)
Cs1 Si3 O42 C41 144.6(11)
O41 Si3 O43 C45 173.1(11)
O44 Si3 O43 C45 -62.7(13)
O42 Si3 O43 C45 51.8(12)
Cs1 Si3 O43 C45 136.0(13)
O41 Si3 O43 Cs1 37.1(5)
O44 Si3 O43 Cs1 161.4(4)
O42 Si3 O43 Cs1 -84.2(4)
O63 Cs1 O43 C45 48.6(9)
O61 Cs1 O43 C45 100.6(9)
N1 Cs1 O43 C45 164.7(9)
O41 Cs1 O43 C45 -164.5(10)
O24 Cs1 O43 C45 -95.5(9)
O21 Cs1 O43 C45 -138.6(8)
Si3 Cs1 O43 C45 -141.8(11)
U1 Cs1 O43 C45 -168.2(9)
Si4 Cs1 O43 C45 72.3(9)
U2 Cs1 O43 C45 136.1(8)
Si2 Cs1 O43 C45 -117.6(8)
O63 Cs1 O43 Si3 -169.6(4)
O61 Cs1 O43 Si3 -117.6(4)
N1 Cs1 O43 Si3 -53.5(5)
O41 Cs1 O43 Si3 -22.7(3)
O24 Cs1 O43 Si3 46.2(4)
O21 Cs1 O43 Si3 3.2(4)
U1 Cs1 O43 Si3 -26.5(4)
Si4 Cs1 O43 Si3 -145.9(3)
U2 Cs1 O43 Si3 -82.1(4)
Si2 Cs1 O43 Si3 24.2(4)
O41 Si3 O44 C49 40.9(13)
O43 Si3 O44 C49 -79.1(13)
O42 Si3 O44 C49 167.7(12)
Cs1 Si3 O44 C49 -24(2)
O62 Si4 O61 U2 -41(2)
O64 Si4 O61 U2 82.0(19)
O63 Si4 O61 U2 -157.0(17)
Cs1 Si4 O61 U2 -168(2)
O62 Si4 O61 Cs1 127.7(5)
O64 Si4 O61 Cs1 -109.5(5)
O63 Si4 O61 Cs1 11.4(5)
N1 U2 O61 Si4 175.8(18)
O81 U2 O61 Si4 67.3(19)
O101 U2 O61 Si4 -62(2)
Cs2 U2 O61 Si4 129.8(14)
Cs1 U2 O61 Si4 169(2)
N1 U2 O61 Cs1 7.1(4)
O81 U2 O61 Cs1 -101.4(4)
O101 U2 O61 Cs1 129.1(4)
Cs2 U2 O61 Cs1 -38.9(11)
O63 Cs1 O61 Si4 -7.8(4)
O43 Cs1 O61 Si4 -96.0(5)
N1 Cs1 O61 Si4 178.8(6)
O41 Cs1 O61 Si4 -149.2(4)
O24 Cs1 O61 Si4 102.5(5)
O21 Cs1 O61 Si4 148.5(4)
Si3 Cs1 O61 Si4 -126.5(4)
U1 Cs1 O61 Si4 -179.9(4)
U2 Cs1 O61 Si4 -176.2(7)
Si2 Cs1 O61 Si4 126.0(4)
O63 Cs1 O61 U2 168.4(5)
O43 Cs1 O61 U2 80.2(3)
N1 Cs1 O61 U2 -5.0(3)
O41 Cs1 O61 U2 27.0(4)
O24 Cs1 O61 U2 -81.3(4)
O21 Cs1 O61 U2 -35.3(4)
Si3 Cs1 O61 U2 49.7(4)
U1 Cs1 O61 U2 -3.7(3)
Si4 Cs1 O61 U2 176.2(7)
Si2 Cs1 O61 U2 -57.8(3)
O61 Si4 O62 C61 84.0(13)
O64 Si4 O62 C61 -42.3(13)
O63 Si4 O62 C61 -160.3(12)
Cs1 Si4 O62 C61 148.6(10)
O61 Si4 O63 C65 168.4(11)
O62 Si4 O63 C65 44.9(12)
O64 Si4 O63 C65 -69.5(12)
Cs1 Si4 O63 C65 -179.8(13)
O61 Si4 O63 Cs1 -11.8(6)
O62 Si4 O63 Cs1 -135.3(4)
O64 Si4 O63 Cs1 110.3(4)
O61 Cs1 O63 C65 -172.6(11)
O43 Cs1 O63 C65 -55.4(10)
N1 Cs1 O63 C65 -166.4(10)
O41 Cs1 O63 C65 -98.1(10)
O24 Cs1 O63 C65 81.4(10)
O21 Cs1 O63 C65 138.8(9)
Si3 Cs1 O63 C65 -61.7(11)
U1 Cs1 O63 C65 -159.6(9)
Si4 Cs1 O63 C65 179.8(13)
U2 Cs1 O63 C65 -166.2(10)
Si2 Cs1 O63 C65 103.7(10)
O61 Cs1 O63 Si4 7.6(4)
O43 Cs1 O63 Si4 124.8(4)
N1 Cs1 O63 Si4 13.8(5)
O41 Cs1 O63 Si4 82.1(6)
O24 Cs1 O63 Si4 -98.4(5)
O21 Cs1 O63 Si4 -41.0(7)
Si3 Cs1 O63 Si4 118.5(4)
U1 Cs1 O63 Si4 20.6(6)
U2 Cs1 O63 Si4 14.0(4)
Si2 Cs1 O63 Si4 -76.1(5)
O61 Si4 O64 C69 34.7(13)
O62 Si4 O64 C69 163.3(11)
O63 Si4 O64 C69 -82.5(12)
Cs1 Si4 O64 C69 -25.5(13)
O82 Si5 O81 U2 -20.9(19)
O83 Si5 O81 U2 -143.4(17)
O84 Si5 O81 U2 96.6(18)
Cs2 Si5 O81 U2 102.5(18)
O82 Si5 O81 Cs2 -123.4(5)
O83 Si5 O81 Cs2 114.1(5)
O84 Si5 O81 Cs2 -5.9(5)
N1 U2 O81 Si5 -48.0(18)
O101 U2 O81 Si5 -155.2(17)
O61 U2 O81 Si5 60.2(18)
Cs2 U2 O81 Si5 -104.6(18)
Cs1 U2 O81 Si5 4.4(18)
N1 U2 O81 Cs2 56.5(4)
O101 U2 O81 Cs2 -50.7(3)
O61 U2 O81 Cs2 164.8(3)
Cs1 U2 O81 Cs2 108.92(15)
O84 Cs2 O81 Si5 4.0(4)
O1 Cs2 O81 Si5 96.5(4)
O2 Cs2 O81 Si5 49.3(6)
O102 Cs2 O81 Si5 -128.9(4)
O101 Cs2 O81 Si5 -162.7(5)
N1 Cs2 O81 Si5 128.3(5)
Si1 Cs2 O81 Si5 82.9(5)
U2 Cs2 O81 Si5 162.1(6)
Si6 Cs2 O81 Si5 -143.3(4)
U1 Cs2 O81 Si5 108.6(4)
O84 Cs2 O81 U2 -158.1(5)
O1 Cs2 O81 U2 -65.7(3)
O2 Cs2 O81 U2 -112.8(4)
O102 Cs2 O81 U2 69.0(3)
O101 Cs2 O81 U2 35.2(3)
N1 Cs2 O81 U2 -33.9(3)
Si1 Cs2 O81 U2 -79.2(3)
Si5 Cs2 O81 U2 -162.1(6)
Si6 Cs2 O81 U2 54.5(2)
U1 Cs2 O81 U2 -53.5(2)
O81 Si5 O82 C81 -47.5(13)
O83 Si5 O82 C81 77.8(12)
O84 Si5 O82 C81 -165.6(11)
Cs2 Si5 O82 C81 -114.6(11)
O81 Si5 O83 C85 -40.7(13)
O82 Si5 O83 C85 -167.7(11)
O84 Si5 O83 C85 78.0(13)
Cs2 Si5 O83 C85 23.4(13)
O81 Si5 O84 C89 -170.0(12)
O82 Si5 O84 C89 -46.7(13)
O83 Si5 O84 C89 68.2(13)
Cs2 Si5 O84 C89 -176.4(14)
O81 Si5 O84 Cs2 6.5(6)
O82 Si5 O84 Cs2 129.7(5)
O83 Si5 O84 Cs2 -115.3(5)
O1 Cs2 O84 C89 69.2(10)
O2 Cs2 O84 C89 18.6(10)
O102 Cs2 O84 C89 -126.5(9)
O81 Cs2 O84 C89 172.7(11)
O101 Cs2 O84 C89 -175.2(9)
N1 Cs2 O84 C89 128.7(10)
Si1 Cs2 O84 C89 44.0(10)
U2 Cs2 O84 C89 160.2(10)
Si5 Cs2 O84 C89 176.8(13)
Si6 Cs2 O84 C89 -151.9(9)
U1 Cs2 O84 C89 99.5(10)
O1 Cs2 O84 Si5 -107.5(5)
O2 Cs2 O84 Si5 -158.1(4)
O102 Cs2 O84 Si5 56.7(6)
O81 Cs2 O84 Si5 -4.0(4)
O101 Cs2 O84 Si5 8.0(5)
N1 Cs2 O84 Si5 -48.0(5)
Si1 Cs2 O84 Si5 -132.8(4)
U2 Cs2 O84 Si5 -16.6(4)
Si6 Cs2 O84 Si5 31.4(5)
U1 Cs2 O84 Si5 -77.3(4)
O103 Si6 O101 U2 -20(2)
O104 Si6 O101 U2 -141.7(18)
O102 Si6 O101 U2 95.4(19)
Cs2 Si6 O101 U2 89.6(19)
O103 Si6 O101 Cs2 -109.8(5)
O104 Si6 O101 Cs2 128.7(5)
O102 Si6 O101 Cs2 5.8(6)
N1 U2 O101 Si6 -148.3(19)
O81 U2 O101 Si6 -44(2)
O61 U2 O101 Si6 91(2)
Cs2 U2 O101 Si6 -92.3(19)
Cs1 U2 O101 Si6 167.3(16)
N1 U2 O101 Cs2 -56.0(4)
O81 U2 O101 Cs2 48.5(3)
O61 U2 O101 Cs2 -176.6(4)
Cs1 U2 O101 Cs2 -100.4(3)
O84 Cs2 O101 Si6 115.5(5)
O1 Cs2 O101 Si6 -131.6(4)
O2 Cs2 O101 Si6 -89.9(6)
O102 Cs2 O101 Si6 -4.0(4)
O81 Cs2 O101 Si6 125.8(6)
N1 Cs2 O101 Si6 -166.5(6)
Si1 Cs2 O101 Si6 -112.5(4)
U2 Cs2 O101 Si6 160.7(7)
Si5 Cs2 O101 Si6 118.8(5)
U1 Cs2 O101 Si6 -151.7(5)
O84 Cs2 O101 U2 -45.2(4)
O1 Cs2 O101 U2 67.6(3)
O2 Cs2 O101 U2 109.3(4)
O102 Cs2 O101 U2 -164.8(5)
O81 Cs2 O101 U2 -34.9(3)
N1 Cs2 O101 U2 32.8(3)
Si1 Cs2 O101 U2 86.8(3)
Si5 Cs2 O101 U2 -42.0(3)
Si6 Cs2 O101 U2 -160.7(7)
U1 Cs2 O101 U2 47.5(2)
O101 Si6 O102 C101 -172.5(12)
O103 Si6 O102 C101 -49.7(13)
O104 Si6 O102 C101 63.7(13)
Cs2 Si6 O102 C101 -166.0(14)
O101 Si6 O102 Cs2 -6.6(6)
O103 Si6 O102 Cs2 116.2(5)
O104 Si6 O102 Cs2 -130.3(5)
O84 Cs2 O102 C101 89.2(9)
O1 Cs2 O102 C101 -110.7(9)
O2 Cs2 O102 C101 -48.9(10)
O81 Cs2 O102 C101 129.9(9)
O101 Cs2 O102 C101 171.8(11)
N1 Cs2 O102 C101 -173.0(9)
Si1 Cs2 O102 C101 -79.6(9)
U2 Cs2 O102 C101 162.9(9)
Si5 Cs2 O102 C101 110.3(9)
Si6 Cs2 O102 C101 167.8(12)
U1 Cs2 O102 C101 -149.1(9)
O84 Cs2 O102 Si6 -78.5(5)
O1 Cs2 O102 Si6 81.5(5)
O2 Cs2 O102 Si6 143.4(4)
O81 Cs2 O102 Si6 -37.9(5)
O101 Cs2 O102 Si6 4.0(4)
N1 Cs2 O102 Si6 19.2(5)
Si1 Cs2 O102 Si6 112.7(4)
U2 Cs2 O102 Si6 -4.8(4)
Si5 Cs2 O102 Si6 -57.4(5)
U1 Cs2 O102 Si6 43.2(5)
O101 Si6 O103 C105 -82.4(13)
O104 Si6 O103 C105 43.0(13)
O102 Si6 O103 C105 160.8(12)
Cs2 Si6 O103 C105 -149.0(11)
O101 Si6 O104 C109 -38.7(13)
O103 Si6 O104 C109 -165.7(11)
O102 Si6 O104 C109 81.4(13)
Cs2 Si6 O104 C109 28.9(14)
O81 U2 N1 U1 -22(4)
O101 U2 N1 U1 80(3)
O61 U2 N1 U1 -141(3)
Cs2 U2 N1 U1 28(3)
Cs1 U2 N1 U1 -134(4)
O81 U2 N1 Cs1 111.4(3)
O101 U2 N1 Cs1 -146.3(3)
O61 U2 N1 Cs1 -7.1(4)
Cs2 U2 N1 Cs1 161.6(4)
O81 U2 N1 Cs2 -50.2(3)
O101 U2 N1 Cs2 52.1(3)
O61 U2 N1 Cs2 -168.7(3)
Cs1 U2 N1 Cs2 -161.6(4)
O21 U1 N1 U2 -166(3)
O41 U1 N1 U2 92(3)
O1 U1 N1 U2 -37(4)
Cs1 U1 N1 U2 134(4)
Cs2 U1 N1 U2 -27(3)
O21 U1 N1 Cs1 59.5(3)
O41 U1 N1 Cs1 -42.1(4)
O1 U1 N1 Cs1 -171.0(3)
Cs2 U1 N1 Cs1 -161.8(4)
O21 U1 N1 Cs2 -138.7(3)
O41 U1 N1 Cs2 119.7(3)
O1 U1 N1 Cs2 -9.2(4)
Cs1 U1 N1 Cs2 161.8(4)
O63 Cs1 N1 U2 0.3(5)
O61 Cs1 N1 U2 5.5(3)
O43 Cs1 N1 U2 -116.8(4)
O41 Cs1 N1 U2 -141.7(5)
O24 Cs1 N1 U2 131.9(4)
O21 Cs1 N1 U2 150.4(5)
Si3 Cs1 N1 U2 -136.9(4)
U1 Cs1 N1 U2 -172.1(7)
Si4 Cs1 N1 U2 6.0(4)
Si2 Cs1 N1 U2 138.7(4)
O63 Cs1 N1 U1 172.4(3)
O61 Cs1 N1 U1 177.6(5)
O43 Cs1 N1 U1 55.3(4)
O41 Cs1 N1 U1 30.4(3)
O24 Cs1 N1 U1 -56.0(4)
O21 Cs1 N1 U1 -37.5(3)
Si3 Cs1 N1 U1 35.2(3)
Si4 Cs1 N1 U1 178.1(3)
U2 Cs1 N1 U1 172.1(7)
Si2 Cs1 N1 U1 -49.2(3)
O63 Cs1 N1 Cs2 82.9(13)
O61 Cs1 N1 Cs2 88.1(13)
O43 Cs1 N1 Cs2 -34.2(13)
O41 Cs1 N1 Cs2 -59.1(13)
O24 Cs1 N1 Cs2 -145.5(13)
O21 Cs1 N1 Cs2 -126.9(14)
Si3 Cs1 N1 Cs2 -54.3(13)
U1 Cs1 N1 Cs2 -89.5(13)
Si4 Cs1 N1 Cs2 88.6(13)
U2 Cs1 N1 Cs2 82.6(13)
Si2 Cs1 N1 Cs2 -138.6(13)
O84 Cs2 N1 U2 75.0(3)
O1 Cs2 N1 U2 -177.6(4)
O2 Cs2 N1 U2 178.3(3)
O102 Cs2 N1 U2 -48.9(4)
O81 Cs2 N1 U2 37.0(3)
O101 Cs2 N1 U2 -36.0(3)
Si1 Cs2 N1 U2 -175.4(3)
Si5 Cs2 N1 U2 56.5(3)
Si6 Cs2 N1 U2 -41.4(3)
U1 Cs2 N1 U2 174.9(6)
O84 Cs2 N1 U1 -99.8(4)
O1 Cs2 N1 U1 7.5(3)
O2 Cs2 N1 U1 3.4(4)
O102 Cs2 N1 U1 136.2(4)
O81 Cs2 N1 U1 -137.9(5)
O101 Cs2 N1 U1 149.1(5)
Si1 Cs2 N1 U1 9.7(3)
U2 Cs2 N1 U1 -174.9(6)
Si5 Cs2 N1 U1 -118.4(4)
Si6 Cs2 N1 U1 143.8(4)
O84 Cs2 N1 Cs1 -10.9(13)
O1 Cs2 N1 Cs1 96.4(13)
O2 Cs2 N1 Cs1 92.4(13)
O102 Cs2 N1 Cs1 -134.8(13)
O81 Cs2 N1 Cs1 -48.9(12)
O101 Cs2 N1 Cs1 -121.9(14)
Si1 Cs2 N1 Cs1 98.7(13)
U2 Cs2 N1 Cs1 -85.9(13)
Si5 Cs2 N1 Cs1 -29.4(13)
Si6 Cs2 N1 Cs1 -127.3(13)
U1 Cs2 N1 Cs1 89.0(13)
Si1 O2 C1 C2 155.7(11)
Cs2 O2 C1 C2 -20.2(16)
Si1 O2 C1 C4 -84.8(15)
Cs2 O2 C1 C4 99.4(14)
Si1 O2 C1 C3 36.0(19)
Cs2 O2 C1 C3 -139.9(11)
Si1 O3 C5 C6 33(2)
Si1 O3 C5 C8 -91.2(18)
Si1 O3 C5 C7 154.9(13)
Si1 O4 C9 C12 -44.6(17)
Si1 O4 C9 C10 78.3(16)
Si1 O4 C9 C11 -164.0(10)
Si2 O22 C21 C24 -156.1(11)
Si2 O22 C21 C22 -36.0(19)
Si2 O22 C21 C23 84.5(16)
Si2 O23 C25 C27 -86.6(15)
Si2 O23 C25 C26 36.5(18)
Si2 O23 C25 C28 152.5(11)
Si2 O24 C29 C30 -37.8(18)
Cs1 O24 C29 C30 140.9(11)
Si2 O24 C29 C31 84.2(15)
Cs1 O24 C29 C31 -97.1(12)
Si2 O24 C29 C32 -157.1(11)
Cs1 O24 C29 C32 21.6(15)
Si3 O42 C41 C44 79.6(14)
Si3 O42 C41 C43 -160.3(10)
Si3 O42 C41 C42 -43.0(17)
Si3 O43 C45 C48 156.2(11)
Cs1 O43 C45 C48 -75.6(14)
Si3 O43 C45 C47 34.5(18)
Cs1 O43 C45 C47 162.6(10)
Si3 O43 C45 C46 -85.3(14)
Cs1 O43 C45 C46 42.8(13)
Si3 O44 C49 C51 42.2(18)
Si3 O44 C49 C52 -81.6(16)
Si3 O44 C49 C50 163.0(11)
Si4 O62 C61 C62 -40(2)
Si4 O62 C61 C63 -159.7(12)
Si4 O62 C61 C64 81.3(16)
Si4 O63 C65 C68 159.8(12)
Cs1 O63 C65 C68 -19.9(16)
Si4 O63 C65 C66 -82.2(15)
Cs1 O63 C65 C66 98.1(14)
Si4 O63 C65 C67 40.7(19)
Cs1 O63 C65 C67 -139.0(11)
Si4 O64 C69 C70 165.7(11)
Si4 O64 C69 C71 46.2(17)
Si4 O64 C69 C72 -77.7(16)
Si5 O82 C81 C84 -156.1(11)
Si5 O82 C81 C83 -33.1(17)
Si5 O82 C81 C82 86.8(14)
Si5 O83 C85 C87 -141.0(13)
Si5 O83 C85 C88 -21.0(18)
Si5 O83 C85 C86 99.7(14)
Si5 O84 C89 C91 -138.1(13)
Cs2 O84 C89 C91 46.1(16)
Si5 O84 C89 C92 102.4(15)
Cs2 O84 C89 C92 -73.5(14)
Si5 O84 C89 C90 -20(2)
Cs2 O84 C89 C90 163.6(11)
Si6 O102 C101 C104 -32(2)
Cs2 O102 C101 C104 163.6(12)
Si6 O102 C101 C102 -152.9(15)
Cs2 O102 C101 C102 42.5(17)
Si6 O102 C101 C103 89.3(16)
Cs2 O102 C101 C103 -75.3(14)
Si6 O103 C105 C107 -81.9(17)
Si6 O103 C105 C108 39.5(19)
Si6 O103 C105 C106 160.0(14)
Si6 O104 C109 C110 -160.2(12)
Si6 O104 C109 C111 80.5(15)
Si6 O104 C109 C112 -40.3(17)
C124 O121 C121 C122 22(2)
O121 C121 C122 C123 -15(3)
C121 C122 C123 C124 2(3)
C121 O121 C124 C123 -21(2)
C122 C123 C124 O121 11(3)
C134 O131 C131 C132 -31(4)
O131 C131 C132 C133 24(4)
C131 C132 C133 C134 -9(4)
C131 O131 C134 C133 24(4)
C132 C133 C134 O131 -9(4)

loop_
_publcif_info_datablock.id
_publcif_info_datablock.publ_exptl
_publcif_info_datablock.publ_geom
_publcif_info_datablock.structure
{c2ae1e95-1915-4898-8f18-e5c3a18b6248} y y y

loop_
_publcif_info_exptl_table_extra_item
sin_theta_over_lambda_max

loop_
_publcif_info_tables.block_id
_publcif_info_tables.reference_item
{c2ae1e95-1915-4898-8f18-e5c3a18b6248} '_publcif_info_datablock.publ_exptl'
